data_7707988
loop_
_publ_author_name
'Utochnikova, Valentina V.'
'Aslandukov, Andrey N.'
'Vashchenko, Andrey A.'
'Goloveshkin, Alexander S.'
'Alexandrov, Alexey A.'
'Grzibovskis, Raitis'
'B\"unzli, Jean-Claude G'

_publ_section_title
;
 Identifying lifetime as one of the key parameters responsible for the low
 brightness of lanthanide-based OLEDs.
;
_journal_issue 37
_journal_name_full 'Dalton transactions (Cambridge, England : 2003)'
_journal_page_first 12806
_journal_page_last 12813
_journal_paper_doi 10.1039/d1dt02269e
_journal_volume 50
_journal_year 2021
_chemical_formula_moiety 'C78 H86 Eu2 N4 O12, 2(C2 H6 O)'
_chemical_formula_sum 'C82 H98 Eu2 N4 O14'
_chemical_formula_weight 1667.56
_space_group_crystal_system triclinic
_space_group_IT_number 2
_space_group_name_Hall '-P 1'
_space_group_name_H-M_alt 'P -1'
_atom_sites_solution_hydrogens mixed
_atom_sites_solution_primary direct
_audit_creation_date 2021-06-14
_audit_creation_method
;
Olex2 1.3
(compiled 2020.11.12 svn.r5f609507 for OlexSys, GUI svn.r6272)
;
_audit_update_record
;
2021-06-14 deposited with the CCDC.	2021-08-09 downloaded from the CCDC.
;
_cell_angle_alpha 100.3430(10)
_cell_angle_beta 90.8000(10)
_cell_angle_gamma 100.0040(10)
_cell_formula_units_Z 2
_cell_length_a 12.2202(5)
_cell_length_b 14.2180(6)
_cell_length_c 23.2725(10)
_cell_measurement_reflns_used 9117
_cell_measurement_temperature 120
_cell_measurement_theta_max 30.38
_cell_measurement_theta_min 2.30
_cell_volume 3913.1(3)
_computing_molecular_graphics 'Olex2 1.3 (Dolomanov et al., 2009)'
_computing_publication_material 'Olex2 1.3 (Dolomanov et al., 2009)'
_computing_structure_refinement 'XL  (Sheldrick, 2008)'
_computing_structure_solution 'XS n/a (Sheldrick, 2008)'
_diffrn_ambient_temperature 120
_diffrn_measured_fraction_theta_full 1.000
_diffrn_measured_fraction_theta_max 0.999
_diffrn_measurement_device_type 'Bruker APEX-II CCD'
_diffrn_measurement_method '\f and \w scans'
_diffrn_radiation_monochromator graphite
_diffrn_radiation_type MoK\a
_diffrn_radiation_wavelength 0.71073
_diffrn_reflns_av_R_equivalents 0.0669
_diffrn_reflns_av_unetI/netI 0.0965
_diffrn_reflns_Laue_measured_fraction_full 1.000
_diffrn_reflns_Laue_measured_fraction_max 0.999
_diffrn_reflns_limit_h_max 16
_diffrn_reflns_limit_h_min -16
_diffrn_reflns_limit_k_max 18
_diffrn_reflns_limit_k_min -18
_diffrn_reflns_limit_l_max 30
_diffrn_reflns_limit_l_min -31
_diffrn_reflns_number 46343
_diffrn_reflns_point_group_measured_fraction_full 1.000
_diffrn_reflns_point_group_measured_fraction_max 0.999
_diffrn_reflns_theta_full 25.242
_diffrn_reflns_theta_max 28.282
_diffrn_reflns_theta_min 0.890
_diffrn_source_current 30.0
_diffrn_source_power 1.5
_diffrn_source_voltage 50.0
_diffrn_standards_number 0
_exptl_absorpt_coefficient_mu 1.653
_exptl_absorpt_correction_T_max 0.7461
_exptl_absorpt_correction_T_min 0.6098
_exptl_absorpt_correction_type multi-scan
_exptl_absorpt_process_details
;
SADABS-2008/1 (Bruker,2008) was used for absorption correction.
wR2(int) was 0.0687 before and 0.0525 after correction.
The Ratio of minimum to maximum transmission is 0.8173.
The \l/2 correction factor is 0.0015.
;
_exptl_crystal_colour colourless
_exptl_crystal_colour_primary colourless
_exptl_crystal_density_diffrn 1.415
_exptl_crystal_description block
_exptl_crystal_F_000 1712
_exptl_crystal_preparation Luminescent
_exptl_crystal_size_max 0.21
_exptl_crystal_size_mid 0.21
_exptl_crystal_size_min 0.14
_refine_diff_density_max 2.318
_refine_diff_density_min -1.306
_refine_diff_density_rms 0.137
_refine_ls_extinction_method none
_refine_ls_goodness_of_fit_ref 0.974
_refine_ls_hydrogen_treatment constr
_refine_ls_matrix_type full
_refine_ls_number_parameters 1196
_refine_ls_number_reflns 19411
_refine_ls_number_restraints 1124
_refine_ls_restrained_S_all 0.987
_refine_ls_R_factor_all 0.0930
_refine_ls_R_factor_gt 0.0483
_refine_ls_shift/su_max 0.001
_refine_ls_shift/su_mean 0.000
_refine_ls_structure_factor_coef Fsqd
_refine_ls_weighting_details 'w=1/[\s^2^(Fo^2^)+(0.0524P)^2^] where P=(Fo^2^+2Fc^2^)/3'
_refine_ls_weighting_scheme calc
_refine_ls_wR_factor_gt 0.1000
_refine_ls_wR_factor_ref 0.1161
_reflns_Friedel_coverage 0.000
_reflns_number_gt 12711
_reflns_number_total 19411
_reflns_threshold_expression 'I > 2\s(I)'
_cod_data_source_file d1dt02269e2.cif
_cod_data_source_block a_CCDC2
_cod_depositor_comments 'Adding full bibliography for 7707986--7707989.cif.'
_cod_database_code 7707988
_shelx_shelxl_version_number 2018/3
_shelx_space_group_comment
;
The symmetry employed for this shelxl refinement is uniquely defined
by the following loop, which should always be used as a source of
symmetry information in preference to the above space-group names.
They are only intended as comments.
;
_olex2_refinement_description
;
1. Fixed Uiso
 At 1.2 times of:
  All C(H) groups, All C(H,H) groups
 At 1.5 times of:
  All C(H,H,H) groups, All O(H) groups
2. Restrained distances
 C51A-C50B = C91A-C88A = C91A-C51A = C52B-C50B = C52B-C48B = C88A-C48B
 1.4 with sigma of 0.01
 C91B-C51B = C91B-C88B = C88B-C48A = C52A-C48A = C52A-C50A = C51B-C50A
 1.4 with sigma of 0.01
3. Uiso/Uaniso restraints and constraints
C48B \\sim C50B \\sim C51B \\sim C52B \\sim C88B \\sim C91B \\sim C48A \\sim
C50A \\sim C51A \\sim C52A \\sim C88A \\sim C91A \\sim C84: within 2A with
sigma of 0.01 and sigma for terminal atoms of 0.02 within 2A
C7 \\sim C16 \\sim C18 \\sim C47 \\sim C58: within 2A with sigma of 0.01 and
sigma for terminal atoms of 0.02 within 2A
C1B \\sim C32B \\sim C66 \\sim C90B \\sim C2B \\sim C2A \\sim C1A \\sim C90A
\\sim C32A: within 2A with sigma of 0.01 and sigma for terminal atoms of 0.02
within 2A
C5B \\sim C10B \\sim C27B \\sim C67 \\sim C4 \\sim C5A \\sim C5 \\sim C10A
\\sim C27A: within 2A with sigma of 0.01 and sigma for terminal atoms of 0.02
within 2A
C3B \\sim C69B \\sim C87B \\sim C92B \\sim C3A \\sim C92A \\sim C69A \\sim C19:
within 2A with sigma of 0.01 and sigma for terminal atoms of 0.02 within 2A
C19 \\sim C3B \\sim C69B \\sim C87B \\sim C92B \\sim C3A \\sim C92A \\sim C69A
\\sim C87A: within 2A with sigma of 0.01 and sigma for terminal atoms of 0.02
within 2A
C6B \\sim C40B \\sim C46 \\sim C49 \\sim C82B \\sim C6A \\sim C40A \\sim C82A
\\sim C60: within 2A with sigma of 0.01 and sigma for terminal atoms of 0.02
within 2A
C18 \\sim C7 \\sim C47 \\sim C16: within 2A with sigma of 0.01 and sigma for
terminal atoms of 0.02 within 2A
C7 \\sim C18 \\sim C16 \\sim C47 \\sim C58: within 2A with sigma of 0.001 and
sigma for terminal atoms of 0.002 within 2A
O1 \\sim H1 \\sim C3 \\sim C1 \\sim C2 \\sim H3A \\sim H3B \\sim H1A \\sim H1B
\\sim C6 \\sim H2A \\sim H2B \\sim H2C \\sim H6A \\sim H6B \\sim H6C: within 2A
with sigma of 0.01 and sigma for terminal atoms of 0.02 within 2A
C22 \\sim C34B \\sim C37 \\sim H37 \\sim C78B \\sim C79B \\sim C81 \\sim C83B
\\sim C85B \\sim C86B \\sim C78A \\sim C83A \\sim C86A \\sim C85A \\sim C79A
\\sim C34A \\sim C30: within 2A with sigma of 0.01 and sigma for terminal atoms
of 0.02 within 2A
O52 \\sim C58: within 2A with sigma of 0.01 and sigma for terminal atoms of
0.02 within 2A
C58 \\sim O52: within 2A with sigma of 0.001 and sigma for terminal atoms of
0.002 within 2A
Uanis(C10B) = Uanis(C27B)
Uanis(C3) = Uanis(O1) = Uanis(C2)
Uanis(C8) = Uanis(O39) = Uanis(C54)
4. Others
 Sof(C1B)=Sof(H1BA)=Sof(H1BB)=Sof(H1BC)=Sof(C5B)=Sof(H5BA)=Sof(H5BB)=Sof(H5BC)=
 Sof(C32B)=Sof(C48B)=Sof(H48B)=Sof(C50B)=Sof(H50B)=Sof(C52B)=Sof(H52B)=
 Sof(C90B)=Sof(H90A)=Sof(H90B)=Sof(H90C)=Sof(C4)=Sof(H4A)=Sof(H4B)=Sof(H4C)=
 Sof(C51A)=Sof(H51A)=Sof(C88A)=Sof(C91A)=Sof(H91A)=Sof(C2A)=Sof(H2AA)=Sof(H2AB)=
 Sof(H2AC)=Sof(C10A)=Sof(C27A)=Sof(H27D)=Sof(H27E)=Sof(H27F)=Sof(C3A)=Sof(H3AA)=
 Sof(H3AB)=Sof(H3AC)=Sof(C92A)=Sof(H92D)=Sof(H92E)=Sof(H92F)=Sof(C69A)=
 Sof(C87A)=Sof(H87D)=Sof(H87E)=Sof(H87F)=Sof(C1)=Sof(H1A)=Sof(H1B)=Sof(C6)=
 Sof(H6A)=Sof(H6B)=Sof(H6C)=1-FVAR(1)
 Sof(C3B)=Sof(H3BA)=Sof(H3BB)=Sof(H3BC)=Sof(C10B)=Sof(C27B)=Sof(H27A)=
 Sof(H27B)=Sof(H27C)=Sof(C51B)=Sof(H51B)=Sof(C69B)=Sof(C87B)=Sof(H87A)=
 Sof(H87B)=Sof(H87C)=Sof(C88B)=Sof(C91B)=Sof(H91B)=Sof(C92B)=Sof(H92A)=
 Sof(H92B)=Sof(H92C)=Sof(C2B)=Sof(H2BA)=Sof(H2BB)=Sof(H2BC)=Sof(C48A)=Sof(H48A)=
 Sof(C50A)=Sof(H50A)=Sof(C52A)=Sof(H52A)=Sof(C1A)=Sof(H1AA)=Sof(H1AB)=Sof(H1AC)=
 Sof(C90A)=Sof(H90D)=Sof(H90E)=Sof(H90F)=Sof(C32A)=Sof(C5A)=Sof(H5AA)=Sof(H5AB)=
 Sof(H5AC)=Sof(C5)=Sof(H5A)=Sof(H5B)=Sof(H5C)=Sof(C2)=Sof(H2A)=Sof(H2B)=
 Sof(H2C)=Sof(C3)=Sof(H3A)=Sof(H3B)=FVAR(1)
 Sof(C6B)=Sof(H6BA)=Sof(H6BB)=Sof(H6BC)=Sof(C46)=Sof(H46A)=Sof(H46B)=Sof(H46C)=
 Sof(C82B)=Sof(H82A)=Sof(H82B)=Sof(H82C)=Sof(C40A)=1-FVAR(2)
 Sof(C40B)=Sof(C49)=Sof(H49A)=Sof(H49B)=Sof(H49C)=Sof(C6A)=Sof(H6AA)=Sof(H6AB)=
 Sof(H6AC)=Sof(C82A)=Sof(H82D)=Sof(H82E)=Sof(H82F)=FVAR(2)
 Sof(C34B)=Sof(C78B)=Sof(H78B)=Sof(C79B)=Sof(H79B)=Sof(C83B)=Sof(H83B)=
 Sof(C85B)=Sof(H85B)=Sof(C86B)=Sof(H86B)=1-FVAR(3)
 Sof(C78A)=Sof(H78A)=Sof(C83A)=Sof(H83A)=Sof(C86A)=Sof(H86A)=Sof(C85A)=
 Sof(H85A)=Sof(C79A)=Sof(H79A)=Sof(C34A)=FVAR(3)
5.a Riding coordinates:
 O1(H1)
5.b Secondary CH2 refined with riding coordinates:
 C8(H8A,H8B), C3(H3A,H3B), C1(H1A,H1B)
5.c Aromatic/amide H refined with riding coordinates:
 C9(H9), C11(H11), C20(H20), C21(H21), C22(H22), C25(H25), C26(H26), C31(H31),
 C37(H37), C38(H38), C41(H41), C44(H44), C48B(H48B), C50B(H50B), C51B(H51B),
 C52B(H52B), C56(H56), C59(H59), C68(H68), C71(H71), C73(H73), C74(H74),
 C75(H75), C76(H76), C77(H77), C78B(H78B), C79B(H79B), C80(H80), C83B(H83B),
 C85B(H85B), C86B(H86B), C91B(H91B), C48A(H48A), C50A(H50A), C51A(H51A),
 C52A(H52A), C91A(H91A), C78A(H78A), C83A(H83A), C86A(H86A), C85A(H85A),
 C79A(H79A)
5.d Idealised Me refined as rotating group:
 C1B(H1BA,H1BB,H1BC), C3B(H3BA,H3BB,H3BC), C5B(H5BA,H5BB,H5BC), C6B(H6BA,H6BB,
 H6BC), C7(H7A,H7B,H7C), C14(H14A,H14B,H14C), C16(H16A,H16B,H16C), C27B(H27A,
 H27B,H27C), C36(H36A,H36B,H36C), C43(H43A,H43B,H43C), C46(H46A,H46B,H46C),
 C47(H47A,H47B,H47C), C49(H49A,H49B,H49C), C82B(H82A,H82B,H82C), C87B(H87A,H87B,
 H87C), C90B(H90A,H90B,H90C), C92B(H92A,H92B,H92C), C2B(H2BA,H2BB,H2BC), C4(H4A,
 H4B,H4C), C54(H54A,H54B,H54C), C2A(H2AA,H2AB,H2AC), C1A(H1AA,H1AB,H1AC),
 C90A(H90D,H90E,H90F), C5A(H5AA,H5AB,H5AC), C5(H5A,H5B,H5C), C27A(H27D,H27E,
 H27F), C3A(H3AA,H3AB,H3AC), C92A(H92D,H92E,H92F), C87A(H87D,H87E,H87F),
 C6A(H6AA,H6AB,H6AC), C82A(H82D,H82E,H82F), C2(H2A,H2B,H2C), C6(H6A,H6B,H6C)
5.e Idealised tetrahedral OH refined as rotating group:
 O39(H39)
;
_olex2_submission_special_instructions 'No special instructions were received'

loop_
_space_group_symop_operation_xyz
'x, y, z'
'-x, -y, -z'

loop_
_atom_site_label
_atom_site_type_symbol
_atom_site_fract_x
_atom_site_fract_y
_atom_site_fract_z
_atom_site_U_iso_or_equiv
_atom_site_adp_type
_atom_site_occupancy
_atom_site_site_symmetry_order
_atom_site_calc_flag
_atom_site_refinement_flags_posn
_atom_site_refinement_flags_adp
_atom_site_refinement_flags_occupancy
_atom_site_disorder_assembly
_atom_site_disorder_group
Eu1 Eu 0.14307(2) 0.37065(2) 0.22551(2) 0.01614(7) Uani 1 1 d . . . . .
Eu3 Eu 0.24333(2) 0.64563(2) 0.30178(2) 0.01927(7) Uani 1 1 d . . . . .
O46 O 0.3255(3) 0.4318(3) 0.19863(15) 0.0253(8) Uani 1 1 d . . . . .
O47 O 0.2692(3) 0.6804(2) 0.40988(15) 0.0265(8) Uani 1 1 d . . . . .
O48 O -0.0198(3) 0.2973(2) 0.15999(15) 0.0252(8) Uani 1 1 d . . . . .
O50 O 0.1315(3) 0.3392(3) 0.11468(16) 0.0297(9) Uani 1 1 d . . . . .
O52 O 0.4151(3) 0.7220(3) 0.35987(18) 0.0449(8) Uani 1 1 d . U . . .
O53 O 0.1195(3) 0.6836(2) 0.22921(17) 0.0318(9) Uani 1 1 d . . . . .
O54 O 0.2467(3) 0.3291(2) 0.30394(16) 0.0271(8) Uani 1 1 d . . . . .
O61 O 0.0196(3) 0.4213(2) 0.29969(14) 0.0197(7) Uani 1 1 d . . . . .
O62 O 0.0659(3) 0.5815(2) 0.33321(15) 0.0215(7) Uani 1 1 d . . . . .
O63 O 0.1206(2) 0.5266(2) 0.21186(14) 0.0181(7) Uani 1 1 d . . . . .
O64 O 0.2625(3) 0.4882(2) 0.31724(15) 0.0221(7) Uani 1 1 d . . . . .
O65 O 0.3670(3) 0.5920(3) 0.23124(17) 0.0277(8) Uani 1 1 d . . . . .
N49 N 0.1762(3) 0.8060(3) 0.34601(19) 0.0228(9) Uani 1 1 d . . . . .
N51 N 0.2091(3) 0.2092(3) 0.17909(18) 0.0241(9) Uani 1 1 d . . . . .
N55 N 0.3355(3) 0.8089(3) 0.26770(19) 0.0260(10) Uani 1 1 d . . . . .
N57 N 0.0367(4) 0.2054(3) 0.24892(19) 0.0274(10) Uani 1 1 d . . . . .
C1B C 0.4778(9) 0.4795(8) 0.3666(6) 0.039(3) Uani 0.501(4) 1 d . U P A 2
H1BA H 0.504374 0.452126 0.329794 0.058 Uiso 0.501(4) 1 calc R U P A 2
H1BB H 0.532618 0.483140 0.397194 0.058 Uiso 0.501(4) 1 calc R U P A 2
H1BC H 0.464063 0.543516 0.365139 0.058 Uiso 0.501(4) 1 calc R U P A 2
C3B C 0.0665(12) 0.1816(11) 0.0164(6) 0.048(4) Uani 0.499(4) 1 d . U P A 1
H3BA H 0.107489 0.143824 0.035892 0.072 Uiso 0.499(4) 1 calc R U P A 1
H3BB H 0.116320 0.236405 0.007221 0.072 Uiso 0.499(4) 1 calc R U P A 1
H3BC H 0.031087 0.142171 -0.019087 0.072 Uiso 0.499(4) 1 calc R U P A 1
C5B C 0.5725(8) 0.6141(8) 0.1827(5) 0.027(2) Uani 0.501(4) 1 d . U P A 2
H5BA H 0.564434 0.669027 0.211961 0.041 Uiso 0.501(4) 1 calc R U P A 2
H5BB H 0.536773 0.618548 0.146521 0.041 Uiso 0.501(4) 1 calc R U P A 2
H5BC H 0.650072 0.613395 0.177173 0.041 Uiso 0.501(4) 1 calc R U P A 2
C6B C -0.1420(9) 0.5773(8) 0.3789(5) 0.021(2) Uani 0.459(8) 1 d . U P B 2
H6BA H -0.173907 0.569080 0.339960 0.032 Uiso 0.459(8) 1 calc R U P B 2
H6BB H -0.096302 0.640477 0.389135 0.032 Uiso 0.459(8) 1 calc R U P B 2
H6BC H -0.200349 0.571059 0.405843 0.032 Uiso 0.459(8) 1 calc R U P B 2
C7 C 0.5501(6) 0.7877(6) 0.4633(3) 0.0602(12) Uani 1 1 d . U . . .
H7A H 0.585420 0.825933 0.499092 0.090 Uiso 1 1 calc R U . . .
H7B H 0.577602 0.816979 0.430973 0.090 Uiso 1 1 calc R U . . .
H7C H 0.566356 0.723184 0.458605 0.090 Uiso 1 1 calc R U . . .
C9 C 0.0508(7) 1.2266(5) 0.4676(3) 0.063(2) Uani 1 1 d . . . . .
H9 H 0.093518 1.286587 0.483668 0.076 Uiso 1 1 calc R U . . .
C10B C 0.5033(10) 0.5080(9) 0.1724(6) 0.0270(19) Uani 0.499(4) 1 d . U P A 1
C11 C -0.0624(7) 1.2141(5) 0.4670(3) 0.064(2) Uani 1 1 d . . . . .
H11 H -0.096647 1.266429 0.481509 0.077 Uiso 1 1 calc R U . . .
C12 C 0.2131(4) 0.8931(4) 0.3297(2) 0.0270(12) Uani 1 1 d . . . . .
C13 C 0.3021(4) 0.8943(3) 0.2890(2) 0.0244(11) Uani 1 1 d . . . . .
C14 C -0.0480(5) 0.6809(4) 0.1507(2) 0.0332(13) Uani 1 1 d . . . . .
H14A H 0.014254 0.726841 0.142321 0.050 Uiso 1 1 calc R U . . .
H14B H -0.077385 0.706191 0.187160 0.050 Uiso 1 1 calc R U . . .
H14C H -0.104633 0.669731 0.119992 0.050 Uiso 1 1 calc R U . . .
C15 C 0.1467(4) 0.1204(4) 0.1806(2) 0.0240(11) Uani 1 1 d . . . . .
C16 C 0.3818(5) 0.7457(5) 0.5179(3) 0.0464(11) Uani 1 1 d . U . . .
H16A H 0.391980 0.679690 0.515522 0.070 Uiso 1 1 calc R U . . .
H16B H 0.303898 0.748395 0.519326 0.070 Uiso 1 1 calc R U . . .
H16C H 0.420130 0.785068 0.552653 0.070 Uiso 1 1 calc R U . . .
C17 C 0.0545(5) 0.1189(4) 0.2181(2) 0.0270(12) Uani 1 1 d . . . . .
C18 C 0.4278(5) 0.7833(5) 0.4651(3) 0.0501(8) Uani 1 1 d . U . . .
C19 C 0.0329(4) 0.2913(4) 0.1140(2) 0.0231(10) Uani 1 1 d . U . . .
C20 C 0.4784(5) 0.8964(4) 0.2193(2) 0.0434(17) Uani 1 1 d . . . . .
H20 H 0.538338 0.893885 0.195289 0.052 Uiso 1 1 calc R U . . .
C21 C 0.3029(5) 1.0668(4) 0.2935(3) 0.0377(16) Uani 1 1 d . . . . .
H21 H 0.330770 1.124621 0.281128 0.045 Uiso 1 1 calc R U . . .
C22 C -0.0465(6) 0.2034(4) 0.2838(3) 0.0528(19) Uani 1 1 d . U . . .
H22 H -0.062203 0.262163 0.303372 0.063 Uiso 1 1 calc R U . . .
C23 C 0.1725(4) 0.9786(4) 0.3517(3) 0.0328(14) Uani 1 1 d . . . . .
C24 C 0.1692(5) 0.0327(4) 0.1472(2) 0.0297(12) Uani 1 1 d . . . . .
C25 C 0.0047(6) -0.0568(4) 0.1826(2) 0.0379(15) Uani 1 1 d . . . . .
H25 H -0.044274 -0.115115 0.181415 0.045 Uiso 1 1 calc R U . . .
C26 C 0.2167(5) 1.0646(4) 0.3285(3) 0.0416(17) Uani 1 1 d . . . . .
H26 H 0.184508 1.119645 0.338103 0.050 Uiso 1 1 calc R U . . .
C27B C 0.5232(16) 0.4088(12) 0.1484(9) 0.0270(19) Uani 0.499(4) 1 d . U P A 1
H27A H 0.512432 0.369659 0.178160 0.041 Uiso 0.499(4) 1 calc R U P A 1
H27B H 0.598015 0.412440 0.135821 0.041 Uiso 0.499(4) 1 calc R U P A 1
H27C H 0.471976 0.380207 0.115791 0.041 Uiso 0.499(4) 1 calc R U P A 1
C28 C 0.4501(5) 0.9849(4) 0.2415(2) 0.0352(14) Uani 1 1 d . . . . .
C29 C 0.3538(5) 0.9843(4) 0.2745(2) 0.0302(13) Uani 1 1 d . . . . .
C30 C -0.0134(5) 0.0286(4) 0.2221(2) 0.0345(13) Uani 1 1 d . U . . .
C31 C 0.3271(5) 0.1290(6) 0.1141(3) 0.056(2) Uani 1 1 d . . . . .
H31 H 0.390369 0.134849 0.092372 0.067 Uiso 1 1 calc R U . . .
C32B C 0.3696(10) 0.4151(9) 0.3786(6) 0.025(2) Uani 0.501(4) 1 d . U P A 2
C33 C 0.0397(5) 1.0587(4) 0.4197(3) 0.0406(16) Uani 1 1 d . . . . .
C34B C -0.1808(14) -0.0571(11) 0.2775(7) 0.025(2) Uani 0.482(13) 1 d . U P C 2
C35 C 0.0909(4) 0.9744(4) 0.3939(3) 0.0348(14) Uani 1 1 d . . . . .
C36 C 0.0352(7) 0.5450(5) 0.0961(3) 0.063(2) Uani 1 1 d . . . . .
H36A H 0.057265 0.484034 0.098109 0.095 Uiso 1 1 calc R U . . .
H36B H 0.098353 0.590244 0.087904 0.095 Uiso 1 1 calc R U . . .
H36C H -0.021495 0.535513 0.065604 0.095 Uiso 1 1 calc R U . . .
C37 C -0.1135(6) 0.1167(4) 0.2931(3) 0.0599(18) Uani 1 1 d . U . . .
H37 H -0.169796 0.119275 0.319512 0.072 Uiso 1 1 calc R U . . .
C38 C 0.0917(5) -0.0542(4) 0.1469(2) 0.0349(14) Uani 1 1 d . . . . .
H38 H 0.100812 -0.110755 0.121726 0.042 Uiso 1 1 calc R U . . .
C40B C -0.1038(10) 0.4938(11) 0.3682(6) 0.023(2) Uani 0.541(8) 1 d . U P B 1
C41 C 0.5541(6) 1.1518(4) 0.2796(3) 0.0498(18) Uani 1 1 d . . . . .
H41 H 0.523264 1.147608 0.315526 0.060 Uiso 1 1 calc R U . . .
C42 C 0.5235(6) 1.0761(4) 0.2323(3) 0.0443(17) Uani 1 1 d . . . . .
C43 C -0.1079(5) 0.5126(4) 0.1693(3) 0.0502(19) Uani 1 1 d . . . . .
H43A H -0.168168 0.505195 0.140996 0.075 Uiso 1 1 calc R U . . .
H43B H -0.131901 0.535539 0.207574 0.075 Uiso 1 1 calc R U . . .
H43C H -0.085315 0.450980 0.168454 0.075 Uiso 1 1 calc R U . . .
C44 C 0.1025(6) 1.1490(4) 0.4441(3) 0.0510(19) Uani 1 1 d . . . . .
H44 H 0.179755 1.157622 0.444782 0.061 Uiso 1 1 calc R U . . .
C45 C 0.0824(4) 0.6003(3) 0.2014(2) 0.0188(10) Uani 1 1 d . . . . .
C46 C -0.0011(9) 0.5177(7) 0.4382(4) 0.019(2) Uani 0.459(8) 1 d . U P B 2
H46A H -0.049453 0.516476 0.470365 0.029 Uiso 0.459(8) 1 calc R U P B 2
H46B H 0.046155 0.580224 0.442860 0.029 Uiso 0.459(8) 1 calc R U P B 2
H46C H 0.043773 0.468383 0.437501 0.029 Uiso 0.459(8) 1 calc R U P B 2
C47 C 0.3978(6) 0.8875(5) 0.4676(3) 0.0602(12) Uani 1 1 d . U . . .
H47A H 0.425577 0.928224 0.504199 0.090 Uiso 1 1 calc R U . . .
H47B H 0.318443 0.882103 0.464239 0.090 Uiso 1 1 calc R U . . .
H47C H 0.430981 0.915473 0.436034 0.090 Uiso 1 1 calc R U . . .
C48B C 0.3205(9) -0.1168(8) 0.0956(5) 0.033(2) Uani 0.501(4) 1 d D U P A 1
H48B H 0.294652 -0.121829 0.132498 0.040 Uiso 0.501(4) 1 calc R U P A 1
C49 C -0.2017(8) 0.4891(7) 0.3226(5) 0.030(2) Uani 0.541(8) 1 d . U P B 1
H49A H -0.193981 0.549694 0.309025 0.045 Uiso 0.541(8) 1 calc R U P B 1
H49B H -0.271420 0.477423 0.340911 0.045 Uiso 0.541(8) 1 calc R U P B 1
H49C H -0.199327 0.437397 0.290146 0.045 Uiso 0.541(8) 1 calc R U P B 1
C50B C 0.4079(11) -0.1851(9) 0.0098(5) 0.037(2) Uani 0.501(4) 1 d D U P A 1
H50B H 0.440881 -0.233810 -0.011353 0.045 Uiso 0.501(4) 1 calc R U P A 1
C51B C 0.3951(12) -0.1508(8) 0.0141(6) 0.040(2) Uani 0.499(4) 1 d D U P A 2
H51B H 0.429485 -0.153700 -0.021384 0.048 Uiso 0.499(4) 1 calc R U P A 2
C52B C 0.3665(9) -0.1924(8) 0.0646(5) 0.036(2) Uani 0.501(4) 1 d D U P A 1
H52B H 0.369618 -0.247548 0.080424 0.043 Uiso 0.501(4) 1 calc R U P A 1
C56 C 0.2960(4) 0.2127(5) 0.1456(3) 0.0405(16) Uani 1 1 d . . . . .
H56 H 0.337708 0.272943 0.143076 0.049 Uiso 1 1 calc R U . . .
C58 C 0.3684(5) 0.7236(5) 0.4080(3) 0.0463(8) Uani 1 1 d . U . . .
C59 C 0.4186(5) 0.8099(4) 0.2323(2) 0.0361(14) Uani 1 1 d . . . . .
H59 H 0.438264 0.751253 0.215263 0.043 Uiso 1 1 calc R U . . .
C60 C 0.0066(4) 0.5000(3) 0.3324(2) 0.0173(9) Uani 1 1 d . U . . .
C66 C 0.2838(4) 0.4119(4) 0.3331(2) 0.0239(11) Uani 1 1 d . U . . .
C67 C 0.3912(4) 0.5121(4) 0.2074(3) 0.0285(12) Uani 1 1 d . U . . .
C68 C 0.1002(4) 0.8051(4) 0.3855(3) 0.0297(13) Uani 1 1 d . . . . .
H68 H 0.074801 0.746552 0.397594 0.036 Uiso 1 1 calc R U . . .
C69B C -0.022(4) 0.2172(19) 0.0562(18) 0.029(3) Uani 0.499(4) 1 d . U P A 1
C70 C -0.0105(4) 0.5854(4) 0.1549(2) 0.0247(11) Uani 1 1 d . . . . .
C71 C 0.0550(4) 0.8857(4) 0.4106(3) 0.0351(14) Uani 1 1 d . . . . .
H71 H 0.001322 0.880036 0.438357 0.042 Uiso 1 1 calc R U . . .
C73 C 0.5698(7) 1.0841(5) 0.1796(3) 0.063(2) Uani 1 1 d . . . . .
H73 H 0.549037 1.034044 0.147645 0.076 Uiso 1 1 calc R U . . .
C74 C 0.6472(7) 1.1655(6) 0.1728(3) 0.076(3) Uani 1 1 d . . . . .
H74 H 0.678222 1.169206 0.136825 0.091 Uiso 1 1 calc R U . . .
C75 C 0.6771(7) 1.2404(6) 0.2199(4) 0.081(3) Uani 1 1 d . . . . .
H75 H 0.728369 1.294989 0.215648 0.097 Uiso 1 1 calc R U . . .
C76 C 0.6312(7) 1.2346(5) 0.2736(4) 0.068(2) Uani 1 1 d . . . . .
H76 H 0.651281 1.285060 0.305316 0.082 Uiso 1 1 calc R U . . .
C77 C -0.1264(6) 1.1251(5) 0.4452(3) 0.062(2) Uani 1 1 d . . . . .
H77 H -0.203504 1.117270 0.445612 0.074 Uiso 1 1 calc R U . . .
C78B C -0.3495(12) -0.1362(9) 0.3161(6) 0.025(2) Uani 0.482(13) 1 d . U P C 2
H78B H -0.422711 -0.136702 0.326560 0.030 Uiso 0.482(13) 1 calc R U P C 2
C79B C -0.2925(12) -0.0589(11) 0.2927(7) 0.027(2) Uani 0.482(13) 1 d . U P C 2
H79B H -0.328274 -0.008341 0.287108 0.032 Uiso 0.482(13) 1 calc R U P C 2
C80 C -0.0766(5) 1.0469(4) 0.4226(3) 0.0500(18) Uani 1 1 d . . . . .
H80 H -0.120269 0.986202 0.409275 0.060 Uiso 1 1 calc R U . . .
C81 C -0.0959(6) 0.0286(4) 0.2635(3) 0.0442(14) Uani 1 1 d . U . . .
C82B C -0.1516(15) 0.3977(16) 0.3740(7) 0.026(4) Uani 0.459(8) 1 d . U P B 2
H82A H -0.109619 0.347389 0.376775 0.039 Uiso 0.459(8) 1 calc R U P B 2
H82B H -0.190475 0.384090 0.336467 0.039 Uiso 0.459(8) 1 calc R U P B 2
H82C H -0.204303 0.400078 0.404206 0.039 Uiso 0.459(8) 1 calc R U P B 2
C83B C -0.2961(13) -0.2133(11) 0.3237(6) 0.025(2) Uani 0.482(13) 1 d . U P C 2
H83B H -0.334201 -0.263893 0.339991 0.030 Uiso 0.482(13) 1 calc R U P C 2
C84 C 0.2664(5) 0.0383(5) 0.1144(3) 0.0442(16) Uani 1 1 d . U . . .
C85B C -0.1316(13) -0.1359(11) 0.2849(6) 0.025(2) Uani 0.482(13) 1 d . U P C 2
H85B H -0.058445 -0.136163 0.274438 0.030 Uiso 0.482(13) 1 calc R U P C 2
C86B C -0.1891(15) -0.2153(10) 0.3077(6) 0.027(2) Uani 0.482(13) 1 d . U P C 2
H86B H -0.155015 -0.267540 0.311659 0.032 Uiso 0.482(13) 1 calc R U P C 2
C87B C -0.0947(14) 0.1262(19) 0.0734(11) 0.033(4) Uani 0.499(4) 1 d . U P A 1
H87A H -0.147828 0.146548 0.100752 0.049 Uiso 0.499(4) 1 calc R U P A 1
H87B H -0.048112 0.090300 0.090888 0.049 Uiso 0.499(4) 1 calc R U P A 1
H87C H -0.133260 0.085755 0.039018 0.049 Uiso 0.499(4) 1 calc R U P A 1
C88B C 0.2995(11) -0.0659(9) 0.0915(5) 0.033(2) Uani 0.499(4) 1 d D U P A 2
C90B C 0.3923(12) 0.3146(10) 0.3845(6) 0.034(3) Uani 0.501(4) 1 d . U P A 2
H90A H 0.420647 0.285077 0.348733 0.050 Uiso 0.501(4) 1 calc R U P A 2
H90B H 0.324408 0.274648 0.392255 0.050 Uiso 0.501(4) 1 calc R U P A 2
H90C H 0.446030 0.321200 0.416066 0.050 Uiso 0.501(4) 1 calc R U P A 2
C91B C 0.3542(9) -0.0672(8) 0.0392(5) 0.036(2) Uani 0.499(4) 1 d D U P A 2
H91B H 0.363567 -0.013230 0.021153 0.043 Uiso 0.499(4) 1 calc R U P A 2
C92B C -0.0926(15) 0.2730(15) 0.0255(8) 0.052(4) Uani 0.499(4) 1 d . U P A 1
H92A H -0.137003 0.229134 -0.005842 0.079 Uiso 0.499(4) 1 calc R U P A 1
H92B H -0.045215 0.322709 0.009922 0.079 Uiso 0.499(4) 1 calc R U P A 1
H92C H -0.140400 0.302245 0.052903 0.079 Uiso 0.499(4) 1 calc R U P A 1
O39 O 0.3444(7) 0.2112(6) -0.0176(3) 0.1126(19) Uani 1 1 d . . . . .
H39 H 0.340082 0.263628 0.002869 0.169 Uiso 1 1 calc R U . . .
C2B C 0.2484(10) 0.4596(8) 0.4425(5) 0.025(2) Uani 0.499(4) 1 d . U P A 1
H2BA H 0.234556 0.521894 0.437019 0.038 Uiso 0.499(4) 1 calc R U P A 1
H2BB H 0.276593 0.464365 0.481827 0.038 Uiso 0.499(4) 1 calc R U P A 1
H2BC H 0.180415 0.413072 0.435557 0.038 Uiso 0.499(4) 1 calc R U P A 1
C4 C 0.5695(8) 0.5149(9) 0.2618(5) 0.031(2) Uani 0.501(4) 1 d . U P A 2
H4A H 0.648861 0.522896 0.259567 0.046 Uiso 0.501(4) 1 calc R U P A 2
H4B H 0.541437 0.453239 0.272347 0.046 Uiso 0.501(4) 1 calc R U P A 2
H4C H 0.550915 0.566055 0.290826 0.046 Uiso 0.501(4) 1 calc R U P A 2
C8 C 0.3266(10) 0.2168(9) -0.0800(4) 0.1126(19) Uani 1 1 d . . . . .
H8A H 0.278452 0.262376 -0.085440 0.135 Uiso 1 1 calc R U . . .
H8B H 0.395654 0.231302 -0.099278 0.135 Uiso 1 1 calc R U . . .
C54 C 0.2716(9) 0.1156(8) -0.0973(5) 0.1126(19) Uani 1 1 d . . . . .
H54A H 0.245880 0.103817 -0.137541 0.169 Uiso 1 1 calc R U . . .
H54B H 0.209453 0.102846 -0.073297 0.169 Uiso 1 1 calc R U . . .
H54C H 0.323316 0.073662 -0.092404 0.169 Uiso 1 1 calc R U . . .
C48A C 0.2866(10) -0.1468(7) 0.1183(6) 0.037(2) Uani 0.499(4) 1 d D U P A 2
H48A H 0.251934 -0.144496 0.153715 0.044 Uiso 0.499(4) 1 calc R U P A 2
C50A C 0.3835(10) -0.2295(9) 0.0429(5) 0.045(2) Uani 0.499(4) 1 d D U P A 2
H50A H 0.416444 -0.282407 0.027981 0.055 Uiso 0.499(4) 1 calc R U P A 2
C51A C 0.3978(9) -0.1009(7) -0.0124(5) 0.035(2) Uani 0.501(4) 1 d D U P A 1
H51A H 0.424118 -0.095402 -0.049165 0.042 Uiso 0.501(4) 1 calc R U P A 1
C52A C 0.3242(9) -0.2312(8) 0.0934(5) 0.040(2) Uani 0.499(4) 1 d D U P A 2
H52A H 0.310200 -0.286762 0.109858 0.048 Uiso 0.499(4) 1 calc R U P A 2
C88A C 0.3120(10) -0.0340(8) 0.0731(5) 0.032(2) Uani 0.501(4) 1 d D U P A 1
C91A C 0.3505(9) -0.0258(8) 0.0180(5) 0.030(2) Uani 0.501(4) 1 d D U P A 1
H91A H 0.344720 0.028538 0.001890 0.036 Uiso 0.501(4) 1 calc R U P A 1
C2A C 0.3186(12) 0.4611(9) 0.4345(6) 0.034(3) Uani 0.501(4) 1 d . U P A 2
H2AA H 0.373641 0.476963 0.466227 0.051 Uiso 0.501(4) 1 calc R U P A 2
H2AB H 0.256567 0.415853 0.443860 0.051 Uiso 0.501(4) 1 calc R U P A 2
H2AC H 0.293870 0.519116 0.428297 0.051 Uiso 0.501(4) 1 calc R U P A 2
C1A C 0.4445(8) 0.5046(8) 0.4083(5) 0.026(2) Uani 0.499(4) 1 d . U P A 1
H1AA H 0.502801 0.479531 0.386622 0.039 Uiso 0.499(4) 1 calc R U P A 1
H1AB H 0.466463 0.520658 0.449122 0.039 Uiso 0.499(4) 1 calc R U P A 1
H1AC H 0.431034 0.561880 0.394966 0.039 Uiso 0.499(4) 1 calc R U P A 1
C90A C 0.3595(11) 0.3289(10) 0.4080(6) 0.030(3) Uani 0.499(4) 1 d . U P A 1
H90D H 0.292880 0.280910 0.399317 0.044 Uiso 0.499(4) 1 calc R U P A 1
H90E H 0.384222 0.333780 0.447903 0.044 Uiso 0.499(4) 1 calc R U P A 1
H90F H 0.416348 0.310123 0.382576 0.044 Uiso 0.499(4) 1 calc R U P A 1
C32A C 0.3360(9) 0.4262(9) 0.3986(6) 0.020(2) Uani 0.499(4) 1 d . U P A 1
C5A C 0.5909(9) 0.5649(10) 0.2172(6) 0.041(3) Uani 0.499(4) 1 d . U P A 1
H5AA H 0.595559 0.529971 0.248564 0.061 Uiso 0.499(4) 1 calc R U P A 1
H5AB H 0.571659 0.627033 0.232298 0.061 Uiso 0.499(4) 1 calc R U P A 1
H5AC H 0.661367 0.574097 0.199401 0.061 Uiso 0.499(4) 1 calc R U P A 1
C5 C 0.5000(10) 0.5611(10) 0.1211(5) 0.043(3) Uani 0.499(4) 1 d . U P A 1
H5A H 0.573344 0.574322 0.106739 0.064 Uiso 0.499(4) 1 calc R U P A 1
H5B H 0.474248 0.621183 0.133786 0.064 Uiso 0.499(4) 1 calc R U P A 1
H5C H 0.450440 0.521192 0.090409 0.064 Uiso 0.499(4) 1 calc R U P A 1
C10A C 0.5177(9) 0.5189(9) 0.2028(6) 0.025(2) Uani 0.501(4) 1 d . U P A 2
C27A C 0.5380(16) 0.4332(12) 0.1596(9) 0.036(4) Uani 0.501(4) 1 d . U P A 2
H27D H 0.500516 0.431926 0.122874 0.055 Uiso 0.501(4) 1 calc R U P A 2
H27E H 0.510037 0.374648 0.173809 0.055 Uiso 0.501(4) 1 calc R U P A 2
H27F H 0.616394 0.437861 0.154392 0.055 Uiso 0.501(4) 1 calc R U P A 2
C3A C 0.0564(11) 0.2411(11) 0.0085(6) 0.043(3) Uani 0.501(4) 1 d . U P A 2
H3AA H 0.021442 0.200457 -0.026667 0.065 Uiso 0.501(4) 1 calc R U P A 2
H3AB H 0.124202 0.220256 0.017672 0.065 Uiso 0.501(4) 1 calc R U P A 2
H3AC H 0.072847 0.307283 0.002976 0.065 Uiso 0.501(4) 1 calc R U P A 2
C92A C -0.1256(12) 0.2780(13) 0.0465(7) 0.033(3) Uani 0.501(4) 1 d . U P A 2
H92D H -0.101575 0.340126 0.035683 0.049 Uiso 0.501(4) 1 calc R U P A 2
H92E H -0.168100 0.285943 0.080873 0.049 Uiso 0.501(4) 1 calc R U P A 2
H92F H -0.171005 0.235482 0.015050 0.049 Uiso 0.501(4) 1 calc R U P A 2
C69A C -0.023(4) 0.2334(18) 0.0592(18) 0.029(3) Uani 0.501(4) 1 d . U P A 2
C87A C -0.0573(15) 0.134(2) 0.0684(12) 0.043(4) Uani 0.501(4) 1 d . U P A 2
H87D H -0.100790 0.096643 0.034751 0.064 Uiso 0.501(4) 1 calc R U P A 2
H87E H -0.101325 0.134712 0.102261 0.064 Uiso 0.501(4) 1 calc R U P A 2
H87F H 0.007091 0.106443 0.074222 0.064 Uiso 0.501(4) 1 calc R U P A 2
C6A C -0.1024(9) 0.5835(7) 0.4143(5) 0.033(3) Uani 0.541(8) 1 d . U P B 1
H6AA H -0.090845 0.639894 0.396278 0.050 Uiso 0.541(8) 1 calc R U P B 1
H6AB H -0.043328 0.588699 0.442910 0.050 Uiso 0.541(8) 1 calc R U P B 1
H6AC H -0.172252 0.578884 0.432895 0.050 Uiso 0.541(8) 1 calc R U P B 1
C40A C -0.0702(12) 0.4986(13) 0.3815(7) 0.019(2) Uani 0.459(8) 1 d . U P B 2
C82A C -0.1256(14) 0.4027(14) 0.3937(7) 0.029(3) Uani 0.541(8) 1 d . U P B 1
H82D H -0.187348 0.404722 0.418619 0.044 Uiso 0.541(8) 1 calc R U P B 1
H82E H -0.060747 0.398065 0.415995 0.044 Uiso 0.541(8) 1 calc R U P B 1
H82F H -0.142608 0.347261 0.362619 0.044 Uiso 0.541(8) 1 calc R U P B 1
O1 O 0.2985(4) 0.3824(4) 0.0414(2) 0.0704(10) Uani 1 1 d . U . . .
H1 H 0.248273 0.369262 0.063237 0.106 Uiso 1 1 d R U . A .
C2 C 0.2683(14) 0.5095(13) -0.0024(8) 0.0704(10) Uani 0.499(4) 1 d . U P A 2
H2A H 0.284379 0.472139 -0.038906 0.106 Uiso 0.499(4) 1 calc R U P A 2
H2B H 0.286830 0.577495 -0.003759 0.106 Uiso 0.499(4) 1 calc R U P A 2
H2C H 0.190626 0.493016 0.004359 0.106 Uiso 0.499(4) 1 calc R U P A 2
C3 C 0.3349(15) 0.4878(12) 0.0456(8) 0.0704(10) Uani 0.499(4) 1 d . U P A 2
H3A H 0.413975 0.503589 0.039802 0.084 Uiso 0.499(4) 1 calc R U P A 2
H3B H 0.318729 0.523244 0.083224 0.084 Uiso 0.499(4) 1 calc R U P A 2
C1 C 0.2470(16) 0.4623(14) 0.0191(8) 0.0800(18) Uani 0.501(4) 1 d . U P A 1
H1A H 0.170743 0.436425 0.004906 0.096 Uiso 0.501(4) 1 calc R U P A 1
H1B H 0.246365 0.516475 0.050999 0.096 Uiso 0.501(4) 1 calc R U P A 1
C6 C 0.3127(15) 0.4965(14) -0.0288(8) 0.082(3) Uani 0.501(4) 1 d . U P A 1
H6A H 0.308458 0.443915 -0.061442 0.124 Uiso 0.501(4) 1 calc R U P A 1
H6B H 0.388890 0.518996 -0.015189 0.124 Uiso 0.501(4) 1 calc R U P A 1
H6C H 0.283138 0.548754 -0.040611 0.124 Uiso 0.501(4) 1 calc R U P A 1
C78A C -0.3075(12) -0.1589(10) 0.3141(6) 0.028(2) Uani 0.518(13) 1 d . U P C 1
H78A H -0.381800 -0.164178 0.323435 0.033 Uiso 0.518(13) 1 calc R U P C 1
C83A C -0.2520(14) -0.2322(10) 0.3181(6) 0.026(2) Uani 0.518(13) 1 d . U P C 1
H83A H -0.287769 -0.287245 0.331043 0.032 Uiso 0.518(13) 1 calc R U P C 1
C86A C -0.1404(12) -0.2255(9) 0.3026(5) 0.027(2) Uani 0.518(13) 1 d . U P C 1
H86A H -0.103456 -0.276865 0.304508 0.032 Uiso 0.518(13) 1 calc R U P C 1
C85A C -0.0863(12) -0.1447(10) 0.2851(6) 0.025(2) Uani 0.518(13) 1 d . U P C 1
H85A H -0.011984 -0.140578 0.276004 0.030 Uiso 0.518(13) 1 calc R U P C 1
C79A C -0.2517(13) -0.0734(9) 0.2955(6) 0.025(2) Uani 0.518(13) 1 d . U P C 1
H79A H -0.288850 -0.022194 0.293375 0.030 Uiso 0.518(13) 1 calc R U P C 1
C34A C -0.1404(12) -0.0675(11) 0.2804(6) 0.027(2) Uani 0.518(13) 1 d . U P C 1

loop_
_atom_site_aniso_label
_atom_site_aniso_U_11
_atom_site_aniso_U_22
_atom_site_aniso_U_33
_atom_site_aniso_U_23
_atom_site_aniso_U_13
_atom_site_aniso_U_12
Eu1 0.01571(12) 0.01597(13) 0.01920(14) 0.00815(10) 0.00409(9) 0.00425(9)
Eu3 0.01615(13) 0.01566(13) 0.02649(15) 0.01073(11) -0.00387(10) -0.00248(9)
O46 0.0159(17) 0.035(2) 0.027(2) 0.0125(17) 0.0035(14) 0.0018(15)
O47 0.0283(19) 0.0229(19) 0.028(2) 0.0052(16) -0.0062(15) 0.0036(15)
O48 0.0219(18) 0.0235(19) 0.028(2) 0.0044(16) 0.0063(15) -0.0025(14)
O50 0.0206(18) 0.044(2) 0.027(2) 0.0153(18) -0.0004(15) 0.0019(16)
O52 0.0407(16) 0.0519(17) 0.0390(16) 0.0261(15) -0.0188(14) -0.0172(14)
O53 0.035(2) 0.0163(18) 0.042(2) 0.0108(17) -0.0188(18) -0.0037(15)
O54 0.033(2) 0.0225(19) 0.029(2) 0.0106(16) 0.0004(16) 0.0085(15)
O61 0.0195(17) 0.0161(17) 0.0233(19) 0.0029(15) 0.0060(14) 0.0033(13)
O62 0.0184(17) 0.0127(16) 0.032(2) 0.0042(15) 0.0005(14) -0.0011(13)
O63 0.0173(16) 0.0184(17) 0.0218(18) 0.0110(15) 0.0005(13) 0.0040(13)
O64 0.0193(17) 0.0242(18) 0.0269(19) 0.0146(16) -0.0008(14) 0.0046(14)
O65 0.0176(17) 0.028(2) 0.043(2) 0.0211(18) 0.0081(16) 0.0010(15)
N49 0.018(2) 0.015(2) 0.037(3) 0.0134(19) -0.0033(18) -0.0005(16)
N51 0.023(2) 0.029(2) 0.021(2) 0.0042(19) 0.0009(17) 0.0074(18)
N55 0.030(2) 0.020(2) 0.025(2) 0.0111(19) -0.0074(19) -0.0095(18)
N57 0.047(3) 0.012(2) 0.026(2) 0.0069(18) 0.019(2) 0.0076(19)
C1B 0.024(5) 0.032(6) 0.055(7) 0.000(5) -0.013(5) 0.001(4)
C3B 0.045(6) 0.059(8) 0.022(6) -0.025(6) 0.001(5) -0.009(7)
C5B 0.015(4) 0.027(5) 0.042(6) 0.016(5) 0.011(4) -0.004(4)
C6B 0.019(5) 0.021(5) 0.024(6) 0.001(5) 0.004(4) 0.005(4)
C7 0.053(2) 0.071(2) 0.047(2) 0.020(2) -0.019(2) -0.022(2)
C9 0.091(6) 0.021(3) 0.073(5) 0.002(3) -0.033(5) 0.005(3)
C10B 0.016(3) 0.023(4) 0.043(5) 0.006(4) 0.013(4) 0.003(3)
C11 0.097(6) 0.032(4) 0.064(5) -0.009(3) -0.037(4) 0.037(4)
C12 0.023(3) 0.017(2) 0.040(3) 0.012(2) -0.015(2) -0.004(2)
C13 0.027(3) 0.015(2) 0.028(3) 0.010(2) -0.016(2) -0.007(2)
C14 0.041(3) 0.025(3) 0.035(3) 0.004(2) -0.014(3) 0.013(2)
C15 0.039(3) 0.028(3) 0.011(2) 0.004(2) 0.002(2) 0.021(2)
C16 0.044(2) 0.052(2) 0.041(2) 0.019(2) -0.0199(19) -0.007(2)
C17 0.050(3) 0.016(2) 0.019(3) 0.007(2) 0.006(2) 0.014(2)
C18 0.0476(16) 0.0550(17) 0.0431(16) 0.0227(15) -0.0213(13) -0.0159(14)
C19 0.024(2) 0.026(3) 0.024(3) 0.012(2) -0.003(2) 0.009(2)
C20 0.063(4) 0.033(3) 0.021(3) 0.006(3) 0.005(3) -0.028(3)
C21 0.036(3) 0.022(3) 0.053(4) 0.023(3) -0.027(3) -0.018(2)
C22 0.084(5) 0.013(3) 0.059(4) 0.001(3) 0.052(4) 0.001(3)
C23 0.024(3) 0.014(2) 0.059(4) 0.013(3) -0.017(3) -0.007(2)
C24 0.038(3) 0.034(3) 0.019(3) -0.004(2) -0.010(2) 0.022(2)
C25 0.080(5) 0.015(3) 0.022(3) 0.005(2) 0.003(3) 0.013(3)
C26 0.037(3) 0.014(3) 0.073(5) 0.017(3) -0.035(3) -0.005(2)
C27B 0.016(3) 0.023(4) 0.043(5) 0.006(4) 0.013(4) 0.003(3)
C28 0.053(4) 0.025(3) 0.021(3) 0.013(2) -0.013(3) -0.019(3)
C29 0.039(3) 0.020(3) 0.029(3) 0.017(2) -0.018(2) -0.013(2)
C30 0.072(4) 0.013(2) 0.020(3) 0.007(2) 0.012(3) 0.008(2)
C31 0.018(3) 0.083(5) 0.050(4) -0.032(4) 0.006(3) 0.011(3)
C32B 0.023(5) 0.022(4) 0.028(5) 0.010(4) -0.004(4) 0.000(4)
C33 0.033(3) 0.012(2) 0.074(5) 0.001(3) -0.019(3) 0.006(2)
C34B 0.042(5) 0.014(4) 0.019(4) 0.006(3) 0.005(4) 0.003(4)
C35 0.021(3) 0.015(3) 0.067(4) 0.010(3) -0.016(3) -0.001(2)
C36 0.118(7) 0.068(5) 0.022(3) 0.005(3) -0.001(4) 0.068(5)
C37 0.092(4) 0.025(3) 0.053(4) 0.001(3) 0.052(3) -0.011(3)
C38 0.066(4) 0.023(3) 0.019(3) -0.004(2) -0.005(3) 0.024(3)
C40B 0.022(5) 0.019(4) 0.023(5) 0.000(4) 0.004(4) -0.001(4)
C41 0.074(5) 0.029(3) 0.038(4) 0.013(3) -0.009(3) -0.020(3)
C42 0.063(4) 0.029(3) 0.032(3) 0.012(3) -0.003(3) -0.024(3)
C43 0.027(3) 0.028(3) 0.095(6) 0.013(3) -0.024(3) 0.003(2)
C44 0.047(4) 0.013(3) 0.088(6) 0.005(3) -0.029(4) -0.001(3)
C45 0.019(2) 0.022(3) 0.019(2) 0.011(2) 0.0034(19) 0.0055(19)
C46 0.029(5) 0.018(5) 0.011(5) 0.001(4) 0.006(4) 0.004(4)
C47 0.062(2) 0.057(2) 0.053(2) 0.018(2) -0.024(2) -0.019(2)
C48B 0.024(4) 0.033(4) 0.037(4) -0.011(4) -0.007(3) 0.008(4)
C49 0.021(5) 0.026(5) 0.043(6) 0.006(5) -0.002(4) 0.002(4)
C50B 0.025(4) 0.034(5) 0.048(5) -0.012(4) -0.002(4) 0.012(4)
C51B 0.026(4) 0.038(5) 0.050(4) -0.016(4) 0.004(4) 0.010(4)
C52B 0.025(4) 0.034(5) 0.043(5) -0.015(4) -0.011(4) 0.015(4)
C56 0.017(3) 0.058(4) 0.034(3) -0.018(3) 0.003(2) 0.002(3)
C58 0.0434(16) 0.0520(17) 0.0403(16) 0.0252(15) -0.0204(13) -0.0158(14)
C59 0.053(4) 0.027(3) 0.020(3) 0.005(2) 0.007(3) -0.016(3)
C60 0.017(2) 0.016(2) 0.017(2) 0.0009(19) -0.0014(18) -0.0015(18)
C66 0.014(2) 0.027(3) 0.034(3) 0.017(2) 0.002(2) -0.0005(19)
C67 0.019(2) 0.031(3) 0.043(3) 0.024(3) 0.007(2) 0.006(2)
C68 0.022(3) 0.014(2) 0.053(4) 0.008(2) 0.000(2) 0.002(2)
C69B 0.028(4) 0.035(6) 0.023(5) 0.004(5) -0.006(4) 0.002(6)
C70 0.027(3) 0.022(3) 0.026(3) 0.000(2) -0.009(2) 0.011(2)
C71 0.017(3) 0.018(3) 0.070(4) 0.007(3) -0.002(3) 0.004(2)
C73 0.098(6) 0.045(4) 0.034(4) 0.022(3) -0.004(4) -0.038(4)
C74 0.106(7) 0.057(5) 0.047(5) 0.020(4) 0.004(4) -0.044(5)
C75 0.102(7) 0.049(5) 0.077(6) 0.032(5) -0.002(5) -0.046(5)
C76 0.091(6) 0.033(4) 0.065(5) 0.009(4) -0.009(4) -0.032(4)
C77 0.062(5) 0.046(4) 0.075(5) -0.018(4) -0.029(4) 0.036(4)
C78B 0.034(5) 0.017(4) 0.023(4) 0.008(4) 0.000(4) -0.002(4)
C79B 0.037(5) 0.023(4) 0.020(4) 0.002(4) 0.000(4) 0.003(4)
C80 0.033(3) 0.030(3) 0.082(5) -0.012(3) -0.020(3) 0.015(3)
C81 0.081(4) 0.016(2) 0.030(3) 0.002(2) 0.022(3) -0.004(3)
C82B 0.024(8) 0.019(6) 0.031(9) 0.001(8) 0.014(6) -0.007(6)
C83B 0.035(6) 0.015(5) 0.023(4) 0.004(4) 0.001(4) -0.003(5)
C84 0.025(3) 0.054(4) 0.041(3) -0.030(3) -0.015(2) 0.017(3)
C85B 0.039(5) 0.016(4) 0.021(3) 0.003(3) 0.002(4) 0.007(4)
C86B 0.038(5) 0.019(4) 0.024(4) 0.007(3) 0.000(5) 0.002(4)
C87B 0.033(8) 0.026(6) 0.032(6) -0.003(5) 0.001(7) -0.005(7)
C88B 0.021(4) 0.035(5) 0.035(4) -0.017(4) -0.007(4) 0.009(4)
C90B 0.037(7) 0.025(6) 0.038(8) 0.004(6) -0.016(6) 0.009(5)
C91B 0.024(3) 0.035(4) 0.043(4) -0.012(4) -0.001(3) 0.008(3)
C92B 0.064(9) 0.047(7) 0.043(8) 0.003(7) -0.026(7) 0.010(7)
O39 0.131(5) 0.131(5) 0.084(4) 0.013(4) 0.038(4) 0.049(4)
C2B 0.032(6) 0.024(5) 0.021(5) 0.006(4) 0.010(5) 0.001(5)
C4 0.020(5) 0.042(6) 0.033(6) 0.014(5) 0.003(4) 0.006(4)
C8 0.131(5) 0.131(5) 0.084(4) 0.013(4) 0.038(4) 0.049(4)
C54 0.131(5) 0.131(5) 0.084(4) 0.013(4) 0.038(4) 0.049(4)
C48A 0.028(4) 0.035(5) 0.040(5) -0.013(4) -0.013(4) 0.009(4)
C50A 0.032(4) 0.041(5) 0.056(5) -0.016(4) -0.007(4) 0.013(4)
C51A 0.022(4) 0.035(5) 0.042(5) -0.011(4) 0.004(4) 0.009(4)
C52A 0.030(4) 0.035(5) 0.048(5) -0.016(4) -0.016(4) 0.011(4)
C88A 0.022(4) 0.033(5) 0.036(5) -0.011(4) -0.007(4) 0.011(4)
C91A 0.018(3) 0.032(4) 0.037(4) -0.007(4) 0.002(3) 0.009(4)
C2A 0.047(6) 0.030(5) 0.027(6) 0.014(5) -0.008(6) 0.004(5)
C1A 0.025(5) 0.028(5) 0.024(5) 0.007(4) -0.009(4) 0.001(4)
C90A 0.033(6) 0.028(6) 0.027(7) 0.003(6) -0.007(5) 0.009(5)
C32A 0.020(4) 0.017(4) 0.028(5) 0.010(4) -0.001(4) 0.006(4)
C5A 0.019(5) 0.047(6) 0.055(7) 0.008(6) 0.010(5) 0.005(5)
C5 0.037(6) 0.052(7) 0.043(7) 0.018(6) 0.015(5) 0.008(5)
C10A 0.015(4) 0.025(4) 0.036(5) 0.017(4) 0.008(4) -0.002(3)
C27A 0.018(6) 0.041(9) 0.045(8) 0.005(7) 0.009(5) -0.007(6)
C3A 0.043(6) 0.055(7) 0.022(6) -0.012(6) -0.001(5) 0.003(6)
C92A 0.034(7) 0.028(6) 0.033(7) 0.001(6) -0.005(5) -0.001(5)
C69A 0.026(4) 0.034(6) 0.025(5) 0.005(5) -0.005(4) 0.000(6)
C87A 0.044(9) 0.035(7) 0.042(8) 0.001(6) -0.016(9) -0.005(9)
C6A 0.034(5) 0.023(5) 0.038(6) 0.000(5) 0.020(5) -0.007(4)
C40A 0.019(5) 0.016(4) 0.021(5) 0.004(4) 0.006(4) -0.001(4)
C82A 0.032(7) 0.025(6) 0.029(8) 0.004(7) 0.004(5) 0.000(6)
O1 0.073(2) 0.076(2) 0.079(2) 0.040(2) 0.0415(19) 0.0327(19)
C2 0.073(2) 0.076(2) 0.079(2) 0.040(2) 0.0415(19) 0.0327(19)
C3 0.073(2) 0.076(2) 0.079(2) 0.040(2) 0.0415(19) 0.0327(19)
C1 0.091(3) 0.094(3) 0.092(3) 0.067(3) 0.064(3) 0.061(3)
C6 0.091(6) 0.095(6) 0.091(6) 0.062(5) 0.049(5) 0.052(5)
C78A 0.036(5) 0.021(4) 0.024(4) 0.003(4) 0.001(4) 0.002(4)
C83A 0.035(6) 0.019(4) 0.024(4) 0.007(3) 0.000(4) -0.001(4)
C86A 0.035(5) 0.019(4) 0.024(4) 0.004(3) -0.003(4) -0.002(4)
C85A 0.037(5) 0.017(4) 0.020(4) 0.004(3) -0.001(4) 0.001(4)
C79A 0.040(5) 0.018(4) 0.020(3) 0.007(3) 0.002(4) 0.010(4)
C34A 0.046(5) 0.016(4) 0.018(3) 0.003(3) 0.007(4) 0.002(4)

loop_
_atom_type_symbol
_atom_type_description
_atom_type_scat_dispersion_real
_atom_type_scat_dispersion_imag
_atom_type_scat_source
C C 0.0033 0.0016 'International Tables Vol C Tables 4.2.6.8 and 6.1.1.4'
H H 0.0000 0.0000 'International Tables Vol C Tables 4.2.6.8 and 6.1.1.4'
Eu Eu -0.1578 3.6682 'International Tables Vol C Tables 4.2.6.8 and 6.1.1.4'
N N 0.0061 0.0033 'International Tables Vol C Tables 4.2.6.8 and 6.1.1.4'
O O 0.0106 0.0060 'International Tables Vol C Tables 4.2.6.8 and 6.1.1.4'

loop_
_geom_angle_atom_site_label_1
_geom_angle_atom_site_label_2
_geom_angle_atom_site_label_3
_geom_angle
_geom_angle_site_symmetry_1
_geom_angle_site_symmetry_3
_geom_angle_publ_flag
O46 Eu1 Eu3 68.66(9) . . ?
O46 Eu1 O48 127.27(11) . . ?
O46 Eu1 O50 75.29(11) . . ?
O46 Eu1 O54 81.95(12) . . ?
O46 Eu1 O61 136.05(12) . . ?
O46 Eu1 O64 68.97(11) . . ?
O46 Eu1 N51 78.95(12) . . ?
O46 Eu1 N57 136.55(13) . . ?
O46 Eu1 C19 101.64(13) . . ?
O46 Eu1 C66 74.16(12) . . ?
O48 Eu1 Eu3 129.45(8) . . ?
O48 Eu1 O50 52.00(11) . . ?
O48 Eu1 O64 157.84(11) . . ?
O48 Eu1 N51 81.54(12) . . ?
O48 Eu1 N57 66.17(13) . . ?
O48 Eu1 C19 25.94(12) . . ?
O48 Eu1 C66 157.07(12) . . ?
O50 Eu1 Eu3 115.37(8) . . ?
O50 Eu1 O64 140.91(10) . . ?
O50 Eu1 N51 67.13(12) . . ?
O50 Eu1 N57 102.29(13) . . ?
O50 Eu1 C19 26.54(12) . . ?
O50 Eu1 C66 147.73(12) . . ?
O54 Eu1 Eu3 86.47(8) . . ?
O54 Eu1 O48 137.97(12) . . ?
O54 Eu1 O50 138.77(12) . . ?
O54 Eu1 O64 50.60(11) . . ?
O54 Eu1 N51 75.13(12) . . ?
O54 Eu1 N57 71.99(13) . . ?
O54 Eu1 C19 142.60(13) . . ?
O54 Eu1 C66 24.88(12) . . ?
O61 Eu1 Eu3 68.66(7) . . ?
O61 Eu1 O48 88.72(11) . . ?
O61 Eu1 O50 134.07(11) . . ?
O61 Eu1 O54 85.50(11) . . ?
O61 Eu1 O64 70.55(10) . . ?
O61 Eu1 N51 137.31(12) . . ?
O61 Eu1 N57 76.68(11) . . ?
O61 Eu1 C19 113.40(13) . . ?
O61 Eu1 C66 76.92(13) . . ?
O63 Eu1 Eu3 41.38(8) . . ?
O63 Eu1 O46 79.71(11) . . ?
O63 Eu1 O48 90.30(11) . . ?
O63 Eu1 O50 81.41(12) . . ?
O63 Eu1 O54 127.83(12) . . ?
O63 Eu1 O61 75.36(11) . . ?
O63 Eu1 O64 77.24(10) . . ?
O63 Eu1 N51 145.51(12) . . ?
O63 Eu1 N57 143.59(12) . . ?
O63 Eu1 C19 89.06(12) . . ?
O63 Eu1 C66 102.95(13) . . ?
O64 Eu1 Eu3 35.87(7) . . ?
O64 Eu1 C19 164.44(12) . . ?
O64 Eu1 C66 25.72(12) . . ?
N51 Eu1 Eu3 144.67(9) . . ?
N51 Eu1 O64 118.92(11) . . ?
N51 Eu1 N57 61.31(13) . . ?
N51 Eu1 C19 69.25(13) . . ?
N51 Eu1 C66 96.87(14) . . ?
N57 Eu1 Eu3 140.40(9) . . ?
N57 Eu1 O64 114.33(12) . . ?
N57 Eu1 C19 81.10(14) . . ?
N57 Eu1 C66 92.87(14) . . ?
C19 Eu1 Eu3 129.87(10) . . ?
C19 Eu1 C66 166.11(14) . . ?
C66 Eu1 Eu3 61.59(10) . . ?
O47 Eu3 Eu1 117.19(8) . . ?
O47 Eu3 O63 143.12(10) . . ?
O47 Eu3 N49 69.04(12) . . ?
O47 Eu3 N55 105.21(12) . . ?
O47 Eu3 C45 145.92(12) . . ?
O47 Eu3 C58 26.56(15) . . ?
O52 Eu3 Eu1 129.52(11) . . ?
O52 Eu3 O47 52.87(13) . . ?
O52 Eu3 O63 155.43(13) . . ?
O52 Eu3 N49 83.72(14) . . ?
O52 Eu3 N55 68.91(13) . . ?
O52 Eu3 C45 157.63(13) . . ?
O52 Eu3 C58 26.46(16) . . ?
O53 Eu3 Eu1 85.57(8) . . ?
O53 Eu3 O47 136.45(12) . . ?
O53 Eu3 O52 138.79(12) . . ?
O53 Eu3 O63 50.39(10) . . ?
O53 Eu3 N49 71.62(13) . . ?
O53 Eu3 N55 70.36(12) . . ?
O53 Eu3 C45 24.68(12) . . ?
O53 Eu3 C58 143.50(17) . . ?
O62 Eu3 Eu1 68.63(8) . . ?
O62 Eu3 O47 76.68(11) . . ?
O62 Eu3 O52 129.51(13) . . ?
O62 Eu3 O53 78.75(12) . . ?
O62 Eu3 O63 69.72(10) . . ?
O62 Eu3 N49 79.86(11) . . ?
O62 Eu3 N55 136.08(12) . . ?
O62 Eu3 C45 71.30(12) . . ?
O62 Eu3 C58 103.22(16) . . ?
O63 Eu3 Eu1 35.34(6) . . ?
O63 Eu3 C45 25.79(11) . . ?
O63 Eu3 C58 164.53(14) . . ?
O64 Eu3 Eu1 41.57(8) . . ?
O64 Eu3 O47 80.80(11) . . ?
O64 Eu3 O52 92.16(13) . . ?
O64 Eu3 O53 126.77(11) . . ?
O64 Eu3 O62 76.20(11) . . ?
O64 Eu3 O63 76.90(10) . . ?
O64 Eu3 N49 145.02(12) . . ?
O64 Eu3 N55 147.68(13) . . ?
O64 Eu3 C45 102.21(12) . . ?
O64 Eu3 C58 88.12(16) . . ?
O65 Eu3 Eu1 67.91(8) . . ?
O65 Eu3 O47 128.84(12) . . ?
O65 Eu3 O52 83.63(14) . . ?
O65 Eu3 O53 93.36(13) . . ?
O65 Eu3 O62 136.28(12) . . ?
O65 Eu3 O63 72.34(11) . . ?
O65 Eu3 O64 74.78(11) . . ?
O65 Eu3 N49 138.53(12) . . ?
O65 Eu3 N55 77.19(13) . . ?
O65 Eu3 C45 83.74(13) . . ?
O65 Eu3 C58 107.74(17) . . ?
N49 Eu3 Eu1 144.19(8) . . ?
N49 Eu3 O63 117.77(11) . . ?
N49 Eu3 N55 61.41(13) . . ?
N49 Eu3 C45 93.71(13) . . ?
N49 Eu3 C58 72.91(18) . . ?
N55 Eu3 Eu1 136.09(10) . . ?
N55 Eu3 O63 109.38(11) . . ?
N55 Eu3 C45 90.30(12) . . ?
N55 Eu3 C58 85.37(15) . . ?
C45 Eu3 Eu1 60.89(9) . . ?
C58 Eu3 Eu1 129.64(13) . . ?
C58 Eu3 C45 166.41(18) . . ?
C67 O46 Eu1 136.9(3) . . ?
C58 O47 Eu3 92.3(3) . . ?
C19 O48 Eu1 95.3(3) . . ?
C19 O50 Eu1 90.8(3) . . ?
C58 O52 Eu3 93.6(3) . . ?
C45 O53 Eu3 100.4(3) . . ?
C66 O54 Eu1 100.7(3) . . ?
C60 O61 Eu1 137.4(3) . . ?
C60 O62 Eu3 138.1(3) . . ?
Eu1 O63 Eu3 103.28(11) . . ?
C45 O63 Eu1 165.2(3) . . ?
C45 O63 Eu3 87.8(3) . . ?
Eu3 O64 Eu1 102.56(11) . . ?
C66 O64 Eu1 87.4(3) . . ?
C66 O64 Eu3 170.1(3) . . ?
C67 O65 Eu3 136.9(3) . . ?
C12 N49 Eu3 123.9(3) . . ?
C68 N49 Eu3 119.7(3) . . ?
C68 N49 C12 116.4(4) . . ?
C15 N51 Eu1 121.7(3) . . ?
C56 N51 Eu1 119.6(4) . . ?
C56 N51 C15 117.9(5) . . ?
C13 N55 Eu3 120.8(3) . . ?
C59 N55 Eu3 120.8(4) . . ?
C59 N55 C13 118.4(4) . . ?
C17 N57 Eu1 120.7(3) . . ?
C22 N57 Eu1 121.1(3) . . ?
C22 N57 C17 117.4(4) . . ?
H1BA C1B H1BB 109.5 . . ?
H1BA C1B H1BC 109.5 . . ?
H1BB C1B H1BC 109.5 . . ?
C32B C1B H1BA 109.5 . . ?
C32B C1B H1BB 109.5 . . ?
C32B C1B H1BC 109.5 . . ?
H3BA C3B H3BB 109.5 . . ?
H3BA C3B H3BC 109.5 . . ?
H3BB C3B H3BC 109.5 . . ?
C69B C3B H3BA 109.5 . . ?
C69B C3B H3BB 109.5 . . ?
C69B C3B H3BC 109.5 . . ?
H5BA C5B H5BB 109.5 . . ?
H5BA C5B H5BC 109.5 . . ?
H5BB C5B H5BC 109.5 . . ?
C10A C5B H5BA 109.5 . . ?
C10A C5B H5BB 109.5 . . ?
C10A C5B H5BC 109.5 . . ?
H6BA C6B H6BB 109.5 . . ?
H6BA C6B H6BC 109.5 . . ?
H6BB C6B H6BC 109.5 . . ?
C40A C6B H6BA 109.5 . . ?
C40A C6B H6BB 109.5 . . ?
C40A C6B H6BC 109.5 . . ?
H7A C7 H7B 109.5 . . ?
H7A C7 H7C 109.5 . . ?
H7B C7 H7C 109.5 . . ?
C18 C7 H7A 109.5 . . ?
C18 C7 H7B 109.5 . . ?
C18 C7 H7C 109.5 . . ?
C11 C9 H9 120.1 . . ?
C11 C9 C44 119.8(6) . . ?
C44 C9 H9 120.1 . . ?
C27B C10B C67 115.0(10) . . ?
C27B C10B C5A 113.4(12) . . ?
C27B C10B C5 107.2(13) . . ?
C5A C10B C67 102.2(9) . . ?
C5A C10B C5 109.4(10) . . ?
C5 C10B C67 109.4(9) . . ?
C9 C11 H11 119.6 . . ?
C9 C11 C77 120.7(6) . . ?
C77 C11 H11 119.6 . . ?
N49 C12 C13 115.7(5) . . ?
N49 C12 C23 123.6(5) . . ?
C23 C12 C13 120.6(5) . . ?
N55 C13 C12 118.0(4) . . ?
N55 C13 C29 122.5(5) . . ?
C29 C13 C12 119.4(5) . . ?
H14A C14 H14B 109.5 . . ?
H14A C14 H14C 109.5 . . ?
H14B C14 H14C 109.5 . . ?
C70 C14 H14A 109.5 . . ?
C70 C14 H14B 109.5 . . ?
C70 C14 H14C 109.5 . . ?
N51 C15 C17 116.6(4) . . ?
N51 C15 C24 123.1(5) . . ?
C24 C15 C17 120.3(5) . . ?
H16A C16 H16B 109.5 . . ?
H16A C16 H16C 109.5 . . ?
H16B C16 H16C 109.5 . . ?
C18 C16 H16A 109.5 . . ?
C18 C16 H16B 109.5 . . ?
C18 C16 H16C 109.5 . . ?
N57 C17 C15 117.7(5) . . ?
N57 C17 C30 122.8(5) . . ?
C30 C17 C15 119.5(5) . . ?
C7 C18 C16 111.7(5) . . ?
C7 C18 C47 110.7(6) . . ?
C7 C18 C58 111.0(6) . . ?
C16 C18 C47 107.5(6) . . ?
C16 C18 C58 111.8(5) . . ?
C58 C18 C47 103.8(5) . . ?
O48 C19 Eu1 58.7(3) . . ?
O48 C19 O50 119.7(5) . . ?
O48 C19 C69B 119.3(17) . . ?
O48 C19 C69A 119.3(18) . . ?
O50 C19 Eu1 62.7(3) . . ?
O50 C19 C69B 120.8(17) . . ?
O50 C19 C69A 120.9(18) . . ?
C69B C19 Eu1 163.0(13) . . ?
C69A C19 Eu1 169.7(14) . . ?
C28 C20 H20 119.4 . . ?
C28 C20 C59 121.3(6) . . ?
C59 C20 H20 119.4 . . ?
C26 C21 H21 118.6 . . ?
C26 C21 C29 122.8(5) . . ?
C29 C21 H21 118.6 . . ?
N57 C22 H22 118.3 . . ?
N57 C22 C37 123.4(5) . . ?
C37 C22 H22 118.3 . . ?
C12 C23 C26 117.2(6) . . ?
C12 C23 C35 118.1(5) . . ?
C35 C23 C26 124.7(5) . . ?
C15 C24 C38 118.3(5) . . ?
C84 C24 C15 117.6(5) . . ?
C84 C24 C38 124.1(5) . . ?
C30 C25 H25 119.3 . . ?
C38 C25 H25 119.3 . . ?
C38 C25 C30 121.4(5) . . ?
C21 C26 C23 121.7(6) . . ?
C21 C26 H26 119.2 . . ?
C23 C26 H26 119.2 . . ?
C10B C27B H27A 109.5 . . ?
C10B C27B H27B 109.5 . . ?
C10B C27B H27C 109.5 . . ?
H27A C27B H27B 109.5 . . ?
H27A C27B H27C 109.5 . . ?
H27B C27B H27C 109.5 . . ?
C20 C28 C29 117.2(5) . . ?
C20 C28 C42 119.6(6) . . ?
C29 C28 C42 123.2(6) . . ?
C13 C29 C21 117.3(5) . . ?
C28 C29 C13 117.8(5) . . ?
C28 C29 C21 124.9(5) . . ?
C17 C30 C25 118.0(5) . . ?
C81 C30 C17 118.0(5) . . ?
C81 C30 C25 124.0(5) . . ?
C56 C31 H31 119.2 . . ?
C84 C31 H31 119.2 . . ?
C84 C31 C56 121.6(6) . . ?
C1B C32B C2A 111.1(10) . . ?
C66 C32B C1B 109.9(9) . . ?
C66 C32B C90B 113.4(10) . . ?
C66 C32B C2A 102.7(9) . . ?
C90B C32B C1B 109.7(10) . . ?
C90B C32B C2A 109.9(10) . . ?
C44 C33 C35 122.7(5) . . ?
C44 C33 C80 117.9(5) . . ?
C80 C33 C35 119.3(5) . . ?
C79B C34B C81 128.6(11) . . ?
C85B C34B C79B 117.9(13) . . ?
C85B C34B C81 112.5(12) . . ?
C23 C35 C33 123.5(5) . . ?
C71 C35 C23 117.7(5) . . ?
C71 C35 C33 118.7(6) . . ?
H36A C36 H36B 109.5 . . ?
H36A C36 H36C 109.5 . . ?
H36B C36 H36C 109.5 . . ?
C70 C36 H36A 109.5 . . ?
C70 C36 H36B 109.5 . . ?
C70 C36 H36C 109.5 . . ?
C22 C37 H37 119.9 . . ?
C81 C37 C22 120.3(6) . . ?
C81 C37 H37 119.9 . . ?
C24 C38 H38 119.2 . . ?
C25 C38 C24 121.5(5) . . ?
C25 C38 H38 119.2 . . ?
C49 C40B C60 106.0(9) . . ?
C6A C40B C49 107.2(11) . . ?
C6A C40B C60 112.1(9) . . ?
C82A C40B C49 108.0(11) . . ?
C82A C40B C60 111.5(13) . . ?
C82A C40B C6A 111.8(13) . . ?
C42 C41 H41 119.7 . . ?
C42 C41 C76 120.7(6) . . ?
C76 C41 H41 119.7 . . ?
C41 C42 C28 119.4(5) . . ?
C73 C42 C28 121.7(6) . . ?
C73 C42 C41 118.7(5) . . ?
H43A C43 H43B 109.5 . . ?
H43A C43 H43C 109.5 . . ?
H43B C43 H43C 109.5 . . ?
C70 C43 H43A 109.5 . . ?
C70 C43 H43B 109.5 . . ?
C70 C43 H43C 109.5 . . ?
C9 C44 H44 119.6 . . ?
C33 C44 C9 120.8(6) . . ?
C33 C44 H44 119.6 . . ?
O53 C45 Eu3 54.9(2) . . ?
O53 C45 O63 121.0(4) . . ?
O53 C45 C70 119.9(4) . . ?
O63 C45 Eu3 66.4(2) . . ?
O63 C45 C70 119.0(4) . . ?
C70 C45 Eu3 172.1(3) . . ?
H46A C46 H46B 109.5 . . ?
H46A C46 H46C 109.5 . . ?
H46B C46 H46C 109.5 . . ?
C40A C46 H46A 109.5 . . ?
C40A C46 H46B 109.5 . . ?
C40A C46 H46C 109.5 . . ?
C18 C47 H47A 109.5 . . ?
C18 C47 H47B 109.5 . . ?
C18 C47 H47C 109.5 . . ?
H47A C47 H47B 109.5 . . ?
H47A C47 H47C 109.5 . . ?
H47B C47 H47C 109.5 . . ?
C52B C48B H48B 119.0 . . ?
C52B C48B C88A 122.1(11) . . ?
C88A C48B H48B 119.0 . . ?
C40B C49 H49A 109.5 . . ?
C40B C49 H49B 109.5 . . ?
C40B C49 H49C 109.5 . . ?
H49A C49 H49B 109.5 . . ?
H49A C49 H49C 109.5 . . ?
H49B C49 H49C 109.5 . . ?
C52B C50B H50B 121.3 . . ?
C52B C50B C51A 117.4(11) . . ?
C51A C50B H50B 121.3 . . ?
C91B C51B H51B 120.3 . . ?
C50A C51B H51B 120.3 . . ?
C50A C51B C91B 119.3(12) . . ?
C48B C52B C50B 119.6(11) . . ?
C48B C52B H52B 120.2 . . ?
C50B C52B H52B 120.2 . . ?
N51 C56 C31 122.3(6) . . ?
N51 C56 H56 118.9 . . ?
C31 C56 H56 118.9 . . ?
O47 C58 Eu3 61.2(3) . . ?
O47 C58 C18 118.4(6) . . ?
O52 C58 Eu3 59.9(3) . . ?
O52 C58 O47 120.6(5) . . ?
O52 C58 C18 120.9(5) . . ?
C18 C58 Eu3 169.3(5) . . ?
N55 C59 C20 122.3(6) . . ?
N55 C59 H59 118.8 . . ?
C20 C59 H59 118.8 . . ?
O61 C60 C40B 115.5(6) . . ?
O61 C60 C40A 120.7(8) . . ?
O62 C60 O61 125.2(4) . . ?
O62 C60 C40B 118.8(7) . . ?
O62 C60 C40A 113.3(7) . . ?
O54 C66 Eu1 54.4(2) . . ?
O54 C66 O64 121.3(5) . . ?
O54 C66 C32B 115.2(6) . . ?
O54 C66 C32A 121.4(6) . . ?
O64 C66 Eu1 66.9(3) . . ?
O64 C66 C32B 122.5(7) . . ?
O64 C66 C32A 115.9(6) . . ?
C32B C66 Eu1 165.7(6) . . ?
C32A C66 Eu1 167.3(5) . . ?
O46 C67 C10B 112.6(6) . . ?
O46 C67 C10A 122.0(6) . . ?
O65 C67 O46 125.2(5) . . ?
O65 C67 C10B 120.9(6) . . ?
O65 C67 C10A 111.5(6) . . ?
N49 C68 H68 117.7 . . ?
N49 C68 C71 124.7(5) . . ?
C71 C68 H68 117.7 . . ?
C3B C69B C19 112(3) . . ?
C3B C69B C87B 107.4(19) . . ?
C87B C69B C19 110(3) . . ?
C92B C69B C3B 111(3) . . ?
C92B C69B C19 106.0(17) . . ?
C92B C69B C87B 111(3) . . ?
C14 C70 C36 109.0(5) . . ?
C43 C70 C14 110.0(4) . . ?
C43 C70 C36 109.8(5) . . ?
C45 C70 C14 111.3(4) . . ?
C45 C70 C36 107.5(4) . . ?
C45 C70 C43 109.2(4) . . ?
C35 C71 C68 119.4(6) . . ?
C35 C71 H71 120.3 . . ?
C68 C71 H71 120.3 . . ?
C42 C73 H73 119.2 . . ?
C42 C73 C74 121.6(7) . . ?
C74 C73 H73 119.2 . . ?
C73 C74 H74 120.3 . . ?
C75 C74 C73 119.4(7) . . ?
C75 C74 H74 120.3 . . ?
C74 C75 H75 119.9 . . ?
C74 C75 C76 120.3(6) . . ?
C76 C75 H75 119.9 . . ?
C41 C76 H76 120.3 . . ?
C75 C76 C41 119.4(7) . . ?
C75 C76 H76 120.3 . . ?
C11 C77 H77 119.9 . . ?
C11 C77 C80 120.3(7) . . ?
C80 C77 H77 119.9 . . ?
C79B C78B H78B 120.0 . . ?
C79B C78B C83B 119.9(12) . . ?
C83B C78B H78B 120.0 . . ?
C34B C79B H79B 119.9 . . ?
C78B C79B C34B 120.2(12) . . ?
C78B C79B H79B 119.9 . . ?
C33 C80 H80 119.8 . . ?
C77 C80 C33 120.4(6) . . ?
C77 C80 H80 119.8 . . ?
C30 C81 C34B 129.5(7) . . ?
C30 C81 C34A 116.4(7) . . ?
C37 C81 C30 117.8(5) . . ?
C37 C81 C34B 112.5(8) . . ?
C37 C81 C34A 124.5(7) . . ?
H82A C82B H82B 109.5 . . ?
H82A C82B H82C 109.5 . . ?
H82B C82B H82C 109.5 . . ?
C40A C82B H82A 109.5 . . ?
C40A C82B H82B 109.5 . . ?
C40A C82B H82C 109.5 . . ?
C78B C83B H83B 119.4 . . ?
C86B C83B C78B 121.3(12) . . ?
C86B C83B H83B 119.4 . . ?
C24 C84 C88B 113.0(6) . . ?
C24 C84 C88A 132.8(7) . . ?
C31 C84 C24 117.4(5) . . ?
C31 C84 C88B 128.8(6) . . ?
C31 C84 C88A 109.4(7) . . ?
C34B C85B H85B 118.9 . . ?
C34B C85B C86B 122.3(13) . . ?
C86B C85B H85B 118.9 . . ?
C83B C86B C85B 118.3(12) . . ?
C83B C86B H86B 120.9 . . ?
C85B C86B H86B 120.9 . . ?
C69B C87B H87A 109.5 . . ?
C69B C87B H87B 109.5 . . ?
C69B C87B H87C 109.5 . . ?
H87A C87B H87B 109.5 . . ?
H87A C87B H87C 109.5 . . ?
H87B C87B H87C 109.5 . . ?
C91B C88B C84 111.2(9) . . ?
C48A C88B C84 128.8(9) . . ?
C48A C88B C91B 119.9(11) . . ?
C32B C90B H90A 109.5 . . ?
C32B C90B H90B 109.5 . . ?
C32B C90B H90C 109.5 . . ?
H90A C90B H90B 109.5 . . ?
H90A C90B H90C 109.5 . . ?
H90B C90B H90C 109.5 . . ?
C51B C91B H91B 120.3 . . ?
C88B C91B C51B 119.3(11) . . ?
C88B C91B H91B 120.3 . . ?
C69B C92B H92A 109.5 . . ?
C69B C92B H92B 109.5 . . ?
C69B C92B H92C 109.5 . . ?
H92A C92B H92B 109.5 . . ?
H92A C92B H92C 109.5 . . ?
H92B C92B H92C 109.5 . . ?
C8 O39 H39 109.5 . . ?
H2BA C2B H2BB 109.5 . . ?
H2BA C2B H2BC 109.5 . . ?
H2BB C2B H2BC 109.5 . . ?
C32A C2B H2BA 109.5 . . ?
C32A C2B H2BB 109.5 . . ?
C32A C2B H2BC 109.5 . . ?
H4A C4 H4B 109.5 . . ?
H4A C4 H4C 109.5 . . ?
H4B C4 H4C 109.5 . . ?
C10A C4 H4A 109.5 . . ?
C10A C4 H4B 109.5 . . ?
C10A C4 H4C 109.5 . . ?
O39 C8 H8A 112.7 . . ?
O39 C8 H8B 112.7 . . ?
H8A C8 H8B 110.2 . . ?
C54 C8 O39 95.0(9) . . ?
C54 C8 H8A 112.7 . . ?
C54 C8 H8B 112.7 . . ?
C8 C54 H54A 109.5 . . ?
C8 C54 H54B 109.5 . . ?
C8 C54 H54C 109.5 . . ?
H54A C54 H54B 109.5 . . ?
H54A C54 H54C 109.5 . . ?
H54B C54 H54C 109.5 . . ?
C88B C48A H48A 119.2 . . ?
C52A C48A C88B 121.6(12) . . ?
C52A C48A H48A 119.2 . . ?
C51B C50A H50A 119.0 . . ?
C52A C50A C51B 121.9(12) . . ?
C52A C50A H50A 119.0 . . ?
C50B C51A H51A 118.4 . . ?
C91A C51A C50B 123.2(11) . . ?
C91A C51A H51A 118.4 . . ?
C48A C52A H52A 121.2 . . ?
C50A C52A C48A 117.6(12) . . ?
C50A C52A H52A 121.2 . . ?
C48B C88A C84 112.7(9) . . ?
C91A C88A C48B 119.4(10) . . ?
C91A C88A C84 127.8(9) . . ?
C51A C91A H91A 120.9 . . ?
C88A C91A C51A 118.2(11) . . ?
C88A C91A H91A 120.9 . . ?
C32B C2A H2AA 109.5 . . ?
C32B C2A H2AB 109.5 . . ?
C32B C2A H2AC 109.5 . . ?
H2AA C2A H2AB 109.5 . . ?
H2AA C2A H2AC 109.5 . . ?
H2AB C2A H2AC 109.5 . . ?
H1AA C1A H1AB 109.5 . . ?
H1AA C1A H1AC 109.5 . . ?
H1AB C1A H1AC 109.5 . . ?
C32A C1A H1AA 109.5 . . ?
C32A C1A H1AB 109.5 . . ?
C32A C1A H1AC 109.5 . . ?
H90D C90A H90E 109.5 . . ?
H90D C90A H90F 109.5 . . ?
H90E C90A H90F 109.5 . . ?
C32A C90A H90D 109.5 . . ?
C32A C90A H90E 109.5 . . ?
C32A C90A H90F 109.5 . . ?
C2B C32A C66 108.6(8) . . ?
C1A C32A C66 110.9(9) . . ?
C1A C32A C2B 109.2(10) . . ?
C90A C32A C66 107.7(10) . . ?
C90A C32A C2B 109.5(10) . . ?
C90A C32A C1A 110.9(9) . . ?
C10B C5A H5AA 109.5 . . ?
C10B C5A H5AB 109.5 . . ?
C10B C5A H5AC 109.5 . . ?
H5AA C5A H5AB 109.5 . . ?
H5AA C5A H5AC 109.5 . . ?
H5AB C5A H5AC 109.5 . . ?
C10B C5 H5A 109.5 . . ?
C10B C5 H5B 109.5 . . ?
C10B C5 H5C 109.5 . . ?
H5A C5 H5B 109.5 . . ?
H5A C5 H5C 109.5 . . ?
H5B C5 H5C 109.5 . . ?
C67 C10A C5B 111.8(8) . . ?
C4 C10A C5B 109.4(10) . . ?
C4 C10A C67 109.4(8) . . ?
C27A C10A C5B 109.5(12) . . ?
C27A C10A C67 108.1(10) . . ?
C27A C10A C4 108.6(12) . . ?
C10A C27A H27D 109.5 . . ?
C10A C27A H27E 109.5 . . ?
C10A C27A H27F 109.5 . . ?
H27D C27A H27E 109.5 . . ?
H27D C27A H27F 109.5 . . ?
H27E C27A H27F 109.5 . . ?
H3AA C3A H3AB 109.5 . . ?
H3AA C3A H3AC 109.5 . . ?
H3AB C3A H3AC 109.5 . . ?
C69A C3A H3AA 109.5 . . ?
C69A C3A H3AB 109.5 . . ?
C69A C3A H3AC 109.5 . . ?
H92D C92A H92E 109.5 . . ?
H92D C92A H92F 109.5 . . ?
H92E C92A H92F 109.5 . . ?
C69A C92A H92D 109.5 . . ?
C69A C92A H92E 109.5 . . ?
C69A C92A H92F 109.5 . . ?
C19 C69A C3A 110(3) . . ?
C19 C69A C92A 107(2) . . ?
C3A C69A C92A 108(3) . . ?
C87A C69A C19 108(3) . . ?
C87A C69A C3A 113(2) . . ?
C87A C69A C92A 110(3) . . ?
C69A C87A H87D 109.5 . . ?
C69A C87A H87E 109.5 . . ?
C69A C87A H87F 109.5 . . ?
H87D C87A H87E 109.5 . . ?
H87D C87A H87F 109.5 . . ?
H87E C87A H87F 109.5 . . ?
C40B C6A H6AA 109.5 . . ?
C40B C6A H6AB 109.5 . . ?
C40B C6A H6AC 109.5 . . ?
H6AA C6A H6AB 109.5 . . ?
H6AA C6A H6AC 109.5 . . ?
H6AB C6A H6AC 109.5 . . ?
C6B C40A C82B 107.4(13) . . ?
C46 C40A C6B 112.3(12) . . ?
C46 C40A C82B 110.4(13) . . ?
C60 C40A C6B 107.6(11) . . ?
C60 C40A C46 108.4(10) . . ?
C60 C40A C82B 110.8(13) . . ?
C40B C82A H82D 109.5 . . ?
C40B C82A H82E 109.5 . . ?
C40B C82A H82F 109.5 . . ?
H82D C82A H82E 109.5 . . ?
H82D C82A H82F 109.5 . . ?
H82E C82A H82F 109.5 . . ?
C3 O1 H1 112.6 . . ?
C1 O1 H1 94.9 . . ?
H2A C2 H2B 109.5 . . ?
H2A C2 H2C 109.5 . . ?
H2B C2 H2C 109.5 . . ?
C3 C2 H2A 109.5 . . ?
C3 C2 H2B 109.5 . . ?
C3 C2 H2C 109.5 . . ?
O1 C3 C2 102.8(15) . . ?
O1 C3 H3A 111.2 . . ?
O1 C3 H3B 111.2 . . ?
C2 C3 H3A 111.2 . . ?
C2 C3 H3B 111.2 . . ?
H3A C3 H3B 109.1 . . ?
O1 C1 H1A 109.7 . . ?
O1 C1 H1B 109.7 . . ?
H1A C1 H1B 108.2 . . ?
C6 C1 O1 110.0(11) . . ?
C6 C1 H1A 109.7 . . ?
C6 C1 H1B 109.7 . . ?
C1 C6 H6A 109.5 . . ?
C1 C6 H6B 109.5 . . ?
C1 C6 H6C 109.5 . . ?
H6A C6 H6B 109.5 . . ?
H6A C6 H6C 109.5 . . ?
H6B C6 H6C 109.5 . . ?
C83A C78A H78A 120.1 . . ?
C83A C78A C79A 119.8(12) . . ?
C79A C78A H78A 120.1 . . ?
C78A C83A H83A 119.9 . . ?
C78A C83A C86A 120.3(12) . . ?
C86A C83A H83A 119.9 . . ?
C83A C86A H86A 119.8 . . ?
C85A C86A C83A 120.5(12) . . ?
C85A C86A H86A 119.8 . . ?
C86A C85A H85A 119.5 . . ?
C86A C85A C34A 121.0(12) . . ?
C34A C85A H85A 119.5 . . ?
C78A C79A H79A 120.4 . . ?
C34A C79A C78A 119.3(11) . . ?
C34A C79A H79A 120.4 . . ?
C85A C34A C81 129.6(11) . . ?
C85A C34A C79A 119.0(12) . . ?
C79A C34A C81 111.3(11) . . ?

loop_
_geom_bond_atom_site_label_1
_geom_bond_atom_site_label_2
_geom_bond_distance
_geom_bond_site_symmetry_2
_geom_bond_publ_flag
Eu1 Eu3 3.9648(4) . ?
Eu1 O46 2.383(3) . ?
Eu1 O48 2.449(3) . ?
Eu1 O50 2.535(4) . ?
Eu1 O54 2.422(3) . ?
Eu1 O61 2.404(3) . ?
Eu1 O63 2.357(3) . ?
Eu1 O64 2.695(3) . ?
Eu1 N51 2.620(4) . ?
Eu1 N57 2.631(4) . ?
Eu1 C19 2.853(5) . ?
Eu1 C66 2.927(5) . ?
Eu3 O47 2.480(4) . ?
Eu3 O52 2.453(4) . ?
Eu3 O53 2.444(3) . ?
Eu3 O62 2.381(3) . ?
Eu3 O63 2.693(3) . ?
Eu3 O64 2.380(3) . ?
Eu3 O65 2.362(4) . ?
Eu3 N49 2.601(4) . ?
Eu3 N55 2.657(4) . ?
Eu3 C45 2.937(5) . ?
Eu3 C58 2.828(6) . ?
O46 C67 1.258(6) . ?
O47 C58 1.266(7) . ?
O48 C19 1.254(6) . ?
O50 C19 1.275(6) . ?
O52 C58 1.263(8) . ?
O53 C45 1.247(6) . ?
O54 C66 1.253(6) . ?
O61 C60 1.271(5) . ?
O62 C60 1.252(5) . ?
O63 C45 1.279(5) . ?
O64 C66 1.272(6) . ?
O65 C67 1.257(6) . ?
N49 C12 1.364(6) . ?
N49 C68 1.316(7) . ?
N51 C15 1.363(7) . ?
N51 C56 1.324(6) . ?
N55 C13 1.360(7) . ?
N55 C59 1.317(7) . ?
N57 C17 1.363(6) . ?
N57 C22 1.309(7) . ?
C1B H1BA 0.9600 . ?
C1B H1BB 0.9600 . ?
C1B H1BC 0.9600 . ?
C1B C32B 1.532(16) . ?
C3B H3BA 0.9600 . ?
C3B H3BB 0.9600 . ?
C3B H3BC 0.9600 . ?
C3B C69B 1.52(4) . ?
C5B H5BA 0.9600 . ?
C5B H5BB 0.9600 . ?
C5B H5BC 0.9600 . ?
C5B C10A 1.555(14) . ?
C6B H6BA 0.9600 . ?
C6B H6BB 0.9600 . ?
C6B H6BC 0.9600 . ?
C6B C40A 1.54(2) . ?
C7 H7A 0.9600 . ?
C7 H7B 0.9600 . ?
C7 H7C 0.9600 . ?
C7 C18 1.486(9) . ?
C9 H9 0.9300 . ?
C9 C11 1.364(11) . ?
C9 C44 1.397(9) . ?
C10B C27B 1.483(19) . ?
C10B C67 1.608(12) . ?
C10B C5A 1.500(18) . ?
C10B C5 1.527(17) . ?
C11 H11 0.9300 . ?
C11 C77 1.373(10) . ?
C12 C13 1.453(8) . ?
C12 C23 1.406(7) . ?
C13 C29 1.425(6) . ?
C14 H14A 0.9600 . ?
C14 H14B 0.9600 . ?
C14 H14C 0.9600 . ?
C14 C70 1.526(7) . ?
C15 C17 1.434(7) . ?
C15 C24 1.419(7) . ?
C16 H16A 0.9600 . ?
C16 H16B 0.9600 . ?
C16 H16C 0.9600 . ?
C16 C18 1.505(9) . ?
C17 C30 1.421(7) . ?
C18 C47 1.578(10) . ?
C18 C58 1.538(8) . ?
C19 C69B 1.61(3) . ?
C19 C69A 1.47(4) . ?
C20 H20 0.9300 . ?
C20 C28 1.375(9) . ?
C20 C59 1.401(7) . ?
C21 H21 0.9300 . ?
C21 C26 1.340(9) . ?
C21 C29 1.426(8) . ?
C22 H22 0.9300 . ?
C22 C37 1.410(8) . ?
C23 C26 1.447(7) . ?
C23 C35 1.410(8) . ?
C24 C38 1.420(8) . ?
C24 C84 1.418(8) . ?
C25 H25 0.9300 . ?
C25 C30 1.438(7) . ?
C25 C38 1.358(8) . ?
C26 H26 0.9300 . ?
C27B H27A 0.9600 . ?
C27B H27B 0.9600 . ?
C27B H27C 0.9600 . ?
C28 C29 1.414(8) . ?
C28 C42 1.493(7) . ?
C30 C81 1.404(8) . ?
C31 H31 0.9300 . ?
C31 C56 1.397(8) . ?
C31 C84 1.373(9) . ?
C32B C66 1.470(13) . ?
C32B C90B 1.530(18) . ?
C32B C2A 1.538(17) . ?
C33 C35 1.483(8) . ?
C33 C44 1.394(7) . ?
C33 C80 1.406(8) . ?
C34B C79B 1.412(18) . ?
C34B C81 1.542(17) . ?
C34B C85B 1.395(17) . ?
C35 C71 1.387(7) . ?
C36 H36A 0.9600 . ?
C36 H36B 0.9600 . ?
C36 H36C 0.9600 . ?
C36 C70 1.537(8) . ?
C37 H37 0.9300 . ?
C37 C81 1.370(8) . ?
C38 H38 0.9300 . ?
C40B C49 1.573(15) . ?
C40B C60 1.593(14) . ?
C40B C6A 1.509(18) . ?
C40B C82A 1.50(3) . ?
C41 H41 0.9300 . ?
C41 C42 1.390(8) . ?
C41 C76 1.403(8) . ?
C42 C73 1.374(9) . ?
C43 H43A 0.9600 . ?
C43 H43B 0.9600 . ?
C43 H43C 0.9600 . ?
C43 C70 1.520(8) . ?
C44 H44 0.9300 . ?
C45 C70 1.518(7) . ?
C46 H46A 0.9600 . ?
C46 H46B 0.9600 . ?
C46 H46C 0.9600 . ?
C46 C40A 1.514(17) . ?
C47 H47A 0.9600 . ?
C47 H47B 0.9600 . ?
C47 H47C 0.9600 . ?
C48B H48B 0.9300 . ?
C48B C52B 1.390(9) . ?
C48B C88A 1.391(9) . ?
C49 H49A 0.9600 . ?
C49 H49B 0.9600 . ?
C49 H49C 0.9600 . ?
C50B H50B 0.9300 . ?
C50B C52B 1.395(9) . ?
C50B C51A 1.408(9) . ?
C51B H51B 0.9300 . ?
C51B C91B 1.403(9) . ?
C51B C50A 1.391(9) . ?
C52B H52B 0.9300 . ?
C56 H56 0.9300 . ?
C59 H59 0.9300 . ?
C60 C40A 1.488(16) . ?
C66 C32A 1.611(14) . ?
C67 C10A 1.539(12) . ?
C68 H68 0.9300 . ?
C68 C71 1.396(7) . ?
C69B C87B 1.56(4) . ?
C69B C92B 1.52(4) . ?
C71 H71 0.9300 . ?
C73 H73 0.9300 . ?
C73 C74 1.396(9) . ?
C74 H74 0.9300 . ?
C74 C75 1.380(11) . ?
C75 H75 0.9300 . ?
C75 C76 1.387(11) . ?
C76 H76 0.9300 . ?
C77 H77 0.9300 . ?
C77 C80 1.385(8) . ?
C78B H78B 0.9300 . ?
C78B C79B 1.396(18) . ?
C78B C83B 1.405(17) . ?
C79B H79B 0.9300 . ?
C80 H80 0.9300 . ?
C81 C34A 1.503(16) . ?
C82B H82A 0.9600 . ?
C82B H82B 0.9600 . ?
C82B H82C 0.9600 . ?
C82B C40A 1.58(3) . ?
C83B H83B 0.9300 . ?
C83B C86B 1.369(18) . ?
C84 C88B 1.603(14) . ?
C84 C88A 1.466(12) . ?
C85B H85B 0.9300 . ?
C85B C86B 1.414(19) . ?
C86B H86B 0.9300 . ?
C87B H87A 0.9600 . ?
C87B H87B 0.9600 . ?
C87B H87C 0.9600 . ?
C88B C91B 1.395(9) . ?
C88B C48A 1.392(9) . ?
C90B H90A 0.9600 . ?
C90B H90B 0.9600 . ?
C90B H90C 0.9600 . ?
C91B H91B 0.9300 . ?
C92B H92A 0.9600 . ?
C92B H92B 0.9600 . ?
C92B H92C 0.9600 . ?
O39 H39 0.8200 . ?
O39 C8 1.482(12) . ?
C2B H2BA 0.9600 . ?
C2B H2BB 0.9600 . ?
C2B H2BC 0.9600 . ?
C2B C32A 1.564(15) . ?
C4 H4A 0.9600 . ?
C4 H4B 0.9600 . ?
C4 H4C 0.9600 . ?
C4 C10A 1.519(16) . ?
C8 H8A 0.9700 . ?
C8 H8B 0.9700 . ?
C8 C54 1.460(14) . ?
C54 H54A 0.9600 . ?
C54 H54B 0.9600 . ?
C54 H54C 0.9600 . ?
C48A H48A 0.9300 . ?
C48A C52A 1.391(9) . ?
C50A H50A 0.9300 . ?
C50A C52A 1.390(9) . ?
C51A H51A 0.9300 . ?
C51A C91A 1.390(8) . ?
C52A H52A 0.9300 . ?
C88A C91A 1.389(9) . ?
C91A H91A 0.9300 . ?
C2A H2AA 0.9600 . ?
C2A H2AB 0.9600 . ?
C2A H2AC 0.9600 . ?
C1A H1AA 0.9600 . ?
C1A H1AB 0.9600 . ?
C1A H1AC 0.9600 . ?
C1A C32A 1.562(15) . ?
C90A H90D 0.9600 . ?
C90A H90E 0.9600 . ?
C90A H90F 0.9600 . ?
C90A C32A 1.512(17) . ?
C5A H5AA 0.9600 . ?
C5A H5AB 0.9600 . ?
C5A H5AC 0.9600 . ?
C5 H5A 0.9600 . ?
C5 H5B 0.9600 . ?
C5 H5C 0.9600 . ?
C10A C27A 1.49(2) . ?
C27A H27D 0.9600 . ?
C27A H27E 0.9600 . ?
C27A H27F 0.9600 . ?
C3A H3AA 0.9600 . ?
C3A H3AB 0.9600 . ?
C3A H3AC 0.9600 . ?
C3A C69A 1.54(5) . ?
C92A H92D 0.9600 . ?
C92A H92E 0.9600 . ?
C92A H92F 0.9600 . ?
C92A C69A 1.55(4) . ?
C69A C87A 1.45(4) . ?
C87A H87D 0.9600 . ?
C87A H87E 0.9600 . ?
C87A H87F 0.9600 . ?
C6A H6AA 0.9600 . ?
C6A H6AB 0.9600 . ?
C6A H6AC 0.9600 . ?
C82A H82D 0.9600 . ?
C82A H82E 0.9600 . ?
C82A H82F 0.9600 . ?
O1 H1 0.8204 . ?
O1 C3 1.472(17) . ?
O1 C1 1.553(16) . ?
C2 H2A 0.9600 . ?
C2 H2B 0.9600 . ?
C2 H2C 0.9600 . ?
C2 C3 1.48(2) . ?
C3 H3A 0.9700 . ?
C3 H3B 0.9700 . ?
C1 H1A 0.9700 . ?
C1 H1B 0.9700 . ?
C1 C6 1.49(2) . ?
C6 H6A 0.9600 . ?
C6 H6B 0.9600 . ?
C6 H6C 0.9600 . ?
C78A H78A 0.9300 . ?
C78A C83A 1.355(17) . ?
C78A C79A 1.428(18) . ?
C83A H83A 0.9300 . ?
C83A C86A 1.406(16) . ?
C86A H86A 0.9300 . ?
C86A C85A 1.355(16) . ?
C85A H85A 0.9300 . ?
C85A C34A 1.395(17) . ?
C79A H79A 0.9300 . ?
C79A C34A 1.401(17) . ?

loop_
_geom_torsion_atom_site_label_1
_geom_torsion_atom_site_label_2
_geom_torsion_atom_site_label_3
_geom_torsion_atom_site_label_4
_geom_torsion
_geom_torsion_site_symmetry_1
_geom_torsion_site_symmetry_2
_geom_torsion_site_symmetry_3
_geom_torsion_site_symmetry_4
_geom_torsion_publ_flag
Eu1 O46 C67 O65 -8.6(9) . . . . ?
Eu1 O46 C67 C10B -175.9(6) . . . . ?
Eu1 O46 C67 C10A 156.8(6) . . . . ?
Eu1 O48 C19 O50 -15.3(5) . . . . ?
Eu1 O48 C19 C69B 160.4(16) . . . . ?
Eu1 O48 C19 C69A 168.3(16) . . . . ?
Eu1 O50 C19 O48 14.7(5) . . . . ?
Eu1 O50 C19 C69B -160.9(16) . . . . ?
Eu1 O50 C19 C69A -169.0(16) . . . . ?
Eu1 O54 C66 O64 -0.3(5) . . . . ?
Eu1 O54 C66 C32B -168.6(6) . . . . ?
Eu1 O54 C66 C32A 165.6(6) . . . . ?
Eu1 O61 C60 O62 -0.3(8) . . . . ?
Eu1 O61 C60 C40B 171.1(6) . . . . ?
Eu1 O61 C60 C40A -169.2(7) . . . . ?
Eu1 O63 C45 Eu3 139.3(12) . . . . ?
Eu1 O63 C45 O53 145.0(10) . . . . ?
Eu1 O63 C45 C70 -34.2(15) . . . . ?
Eu1 O64 C66 O54 0.3(5) . . . . ?
Eu1 O64 C66 C32B 167.7(7) . . . . ?
Eu1 O64 C66 C32A -166.4(6) . . . . ?
Eu1 N51 C15 C17 -11.5(6) . . . . ?
Eu1 N51 C15 C24 168.2(4) . . . . ?
Eu1 N51 C56 C31 -172.2(5) . . . . ?
Eu1 N57 C17 C15 11.4(6) . . . . ?
Eu1 N57 C17 C30 -169.2(4) . . . . ?
Eu1 N57 C22 C37 173.3(6) . . . . ?
Eu1 C19 C69B C3B -73(7) . . . . ?
Eu1 C19 C69B C87B 46(8) . . . . ?
Eu1 C19 C69B C92B 165(3) . . . . ?
Eu1 C19 C69A C3A -107(10) . . . . ?
Eu1 C19 C69A C92A 136(8) . . . . ?
Eu1 C19 C69A C87A 17(13) . . . . ?
Eu1 C66 C32A C2B -36(3) . . . . ?
Eu1 C66 C32A C1A -155.9(19) . . . . ?
Eu1 C66 C32A C90A 82(3) . . . . ?
Eu3 O47 C58 O52 -8.4(6) . . . . ?
Eu3 O47 C58 C18 167.9(5) . . . . ?
Eu3 O52 C58 O47 8.5(7) . . . . ?
Eu3 O52 C58 C18 -167.7(6) . . . . ?
Eu3 O53 C45 O63 -6.4(5) . . . . ?
Eu3 O53 C45 C70 172.9(4) . . . . ?
Eu3 O62 C60 O61 -17.4(8) . . . . ?
Eu3 O62 C60 C40B 171.4(6) . . . . ?
Eu3 O62 C60 C40A 152.1(7) . . . . ?
Eu3 O63 C45 O53 5.7(4) . . . . ?
Eu3 O63 C45 C70 -173.6(4) . . . . ?
Eu3 O65 C67 O46 29.5(9) . . . . ?
Eu3 O65 C67 C10B -164.3(6) . . . . ?
Eu3 O65 C67 C10A -137.3(6) . . . . ?
Eu3 N49 C12 C13 -5.5(6) . . . . ?
Eu3 N49 C12 C23 176.7(4) . . . . ?
Eu3 N49 C68 C71 -177.5(4) . . . . ?
Eu3 N55 C13 C12 -1.4(6) . . . . ?
Eu3 N55 C13 C29 176.3(3) . . . . ?
Eu3 N55 C59 C20 -171.7(4) . . . . ?
O46 C67 C10A C5B 149.7(8) . . . . ?
O46 C67 C10A C4 -89.0(10) . . . . ?
O46 C67 C10A C27A 29.1(14) . . . . ?
O48 C19 C69B C3B -151.9(17) . . . . ?
O48 C19 C69B C87B -33(3) . . . . ?
O48 C19 C69B C92B 87(3) . . . . ?
O48 C19 C69A C3A 177.2(13) . . . . ?
O48 C19 C69A C92A 60(3) . . . . ?
O48 C19 C69A C87A -59(3) . . . . ?
O50 C19 C69B C3B 24(3) . . . . ?
O50 C19 C69B C87B 143(2) . . . . ?
O50 C19 C69B C92B -97(3) . . . . ?
O50 C19 C69A C3A 1(3) . . . . ?
O50 C19 C69A C92A -117(2) . . . . ?
O50 C19 C69A C87A 125(2) . . . . ?
O53 C45 C70 C14 -1.8(7) . . . . ?
O53 C45 C70 C36 117.5(5) . . . . ?
O53 C45 C70 C43 -123.4(5) . . . . ?
O54 C66 C32A C2B -102.8(9) . . . . ?
O54 C66 C32A C1A 137.2(7) . . . . ?
O54 C66 C32A C90A 15.7(11) . . . . ?
O61 C60 C40A C6B -133.6(9) . . . . ?
O61 C60 C40A C46 104.8(10) . . . . ?
O61 C60 C40A C82B -16.4(16) . . . . ?
O62 C60 C40A C6B 56.4(11) . . . . ?
O62 C60 C40A C46 -65.3(12) . . . . ?
O62 C60 C40A C82B 173.5(11) . . . . ?
O63 C45 C70 C14 177.5(4) . . . . ?
O63 C45 C70 C36 -63.2(6) . . . . ?
O63 C45 C70 C43 55.9(6) . . . . ?
O64 C66 C32A C2B 63.8(9) . . . . ?
O64 C66 C32A C1A -56.1(10) . . . . ?
O64 C66 C32A C90A -177.7(7) . . . . ?
O65 C67 C10A C5B -43.1(11) . . . . ?
O65 C67 C10A C4 78.3(9) . . . . ?
O65 C67 C10A C27A -163.6(11) . . . . ?
N49 C12 C13 N55 4.3(7) . . . . ?
N49 C12 C13 C29 -173.4(4) . . . . ?
N49 C12 C23 C26 -177.6(5) . . . . ?
N49 C12 C23 C35 1.5(8) . . . . ?
N49 C68 C71 C35 -0.1(9) . . . . ?
N51 C15 C17 N57 0.0(7) . . . . ?
N51 C15 C17 C30 -179.4(5) . . . . ?
N51 C15 C24 C38 -172.9(5) . . . . ?
N51 C15 C24 C84 5.0(7) . . . . ?
N55 C13 C29 C21 172.4(5) . . . . ?
N55 C13 C29 C28 -6.5(7) . . . . ?
N57 C17 C30 C25 172.8(5) . . . . ?
N57 C17 C30 C81 -5.7(9) . . . . ?
N57 C22 C37 C81 -2.4(13) . . . . ?
C1B C32B C66 Eu1 79(2) . . . . ?
C1B C32B C66 O54 119.5(9) . . . . ?
C1B C32B C66 O64 -48.7(12) . . . . ?
C7 C18 C58 Eu3 -123(2) . . . . ?
C7 C18 C58 O47 152.2(6) . . . . ?
C7 C18 C58 O52 -31.6(9) . . . . ?
C9 C11 C77 C80 -1.0(12) . . . . ?
C11 C9 C44 C33 0.3(11) . . . . ?
C11 C77 C80 C33 -2.4(12) . . . . ?
C12 N49 C68 C71 0.9(8) . . . . ?
C12 C13 C29 C21 -10.0(7) . . . . ?
C12 C13 C29 C28 171.1(5) . . . . ?
C12 C23 C26 C21 -8.6(8) . . . . ?
C12 C23 C35 C33 -178.8(5) . . . . ?
C12 C23 C35 C71 -0.6(8) . . . . ?
C13 N55 C59 C20 4.7(8) . . . . ?
C13 C12 C23 C26 4.8(7) . . . . ?
C13 C12 C23 C35 -176.1(5) . . . . ?
C15 N51 C56 C31 -2.3(8) . . . . ?
C15 C17 C30 C25 -7.8(8) . . . . ?
C15 C17 C30 C81 173.7(6) . . . . ?
C15 C24 C38 C25 -7.4(8) . . . . ?
C15 C24 C84 C31 -4.7(8) . . . . ?
C15 C24 C84 C88B 165.9(6) . . . . ?
C15 C24 C84 C88A -175.7(8) . . . . ?
C16 C18 C58 Eu3 112(2) . . . . ?
C16 C18 C58 O47 26.8(9) . . . . ?
C16 C18 C58 O52 -157.0(6) . . . . ?
C17 N57 C22 C37 3.6(11) . . . . ?
C17 C15 C24 C38 6.7(7) . . . . ?
C17 C15 C24 C84 -175.3(5) . . . . ?
C17 C30 C81 C34B 179.9(9) . . . . ?
C17 C30 C81 C37 6.7(10) . . . . ?
C17 C30 C81 C34A -161.0(8) . . . . ?
C20 C28 C29 C13 8.3(7) . . . . ?
C20 C28 C29 C21 -170.5(5) . . . . ?
C20 C28 C42 C41 -131.8(7) . . . . ?
C20 C28 C42 C73 42.3(9) . . . . ?
C22 N57 C17 C15 -178.9(6) . . . . ?
C22 N57 C17 C30 0.5(9) . . . . ?
C22 C37 C81 C30 -3.0(12) . . . . ?
C22 C37 C81 C34B -177.3(9) . . . . ?
C22 C37 C81 C34A 163.6(10) . . . . ?
C23 C12 C13 N55 -177.8(5) . . . . ?
C23 C12 C13 C29 4.4(7) . . . . ?
C23 C35 C71 C68 0.0(8) . . . . ?
C24 C15 C17 N57 -179.7(5) . . . . ?
C24 C15 C17 C30 0.9(8) . . . . ?
C24 C84 C88B C91B 150.4(8) . . . . ?
C24 C84 C88B C48A -34.0(15) . . . . ?
C24 C84 C88A C48B -52.2(14) . . . . ?
C24 C84 C88A C91A 131.3(11) . . . . ?
C25 C30 C81 C34B 1.5(13) . . . . ?
C25 C30 C81 C37 -171.7(7) . . . . ?
C25 C30 C81 C34A 20.6(11) . . . . ?
C26 C21 C29 C13 6.5(8) . . . . ?
C26 C21 C29 C28 -174.7(5) . . . . ?
C26 C23 C35 C33 0.2(9) . . . . ?
C26 C23 C35 C71 178.4(5) . . . . ?
C27B C10B C67 O46 -14.3(14) . . . . ?
C27B C10B C67 O65 177.9(11) . . . . ?
C28 C20 C59 N55 -2.5(9) . . . . ?
C28 C42 C73 C74 -173.4(8) . . . . ?
C29 C21 C26 C23 3.0(9) . . . . ?
C29 C28 C42 C41 45.2(9) . . . . ?
C29 C28 C42 C73 -140.7(7) . . . . ?
C30 C25 C38 C24 0.3(9) . . . . ?
C30 C81 C34A C85A 33.5(17) . . . . ?
C30 C81 C34A C79A -149.4(9) . . . . ?
C31 C84 C88B C91B -40.3(14) . . . . ?
C31 C84 C88B C48A 135.3(11) . . . . ?
C31 C84 C88A C48B 136.3(9) . . . . ?
C31 C84 C88A C91A -40.2(14) . . . . ?
C33 C35 C71 C68 178.3(5) . . . . ?
C34B C85B C86B C83B -1(2) . . . . ?
C35 C23 C26 C21 172.3(5) . . . . ?
C35 C33 C44 C9 179.6(7) . . . . ?
C35 C33 C80 C77 -178.4(7) . . . . ?
C37 C81 C34A C85A -133.2(13) . . . . ?
C37 C81 C34A C79A 43.9(15) . . . . ?
C38 C24 C84 C31 173.1(6) . . . . ?
C38 C24 C84 C88B -16.3(9) . . . . ?
C38 C24 C84 C88A 2.2(11) . . . . ?
C38 C25 C30 C17 7.4(9) . . . . ?
C38 C25 C30 C81 -174.2(6) . . . . ?
C41 C42 C73 C74 0.8(12) . . . . ?
C42 C28 C29 C13 -168.8(5) . . . . ?
C42 C28 C29 C21 12.4(8) . . . . ?
C42 C41 C76 C75 -0.1(13) . . . . ?
C42 C73 C74 C75 -0.8(14) . . . . ?
C44 C9 C11 C77 2.1(12) . . . . ?
C44 C33 C35 C23 -51.3(9) . . . . ?
C44 C33 C35 C71 130.5(7) . . . . ?
C44 C33 C80 C77 4.7(11) . . . . ?
C47 C18 C58 Eu3 -4(3) . . . . ?
C47 C18 C58 O47 -88.9(7) . . . . ?
C47 C18 C58 O52 87.4(8) . . . . ?
C48B C88A C91A C51A -0.8(17) . . . . ?
C49 C40B C60 O61 -74.4(10) . . . . ?
C49 C40B C60 O62 97.6(9) . . . . ?
C50B C51A C91A C88A 0.4(17) . . . . ?
C51B C50A C52A C48A -7.0(19) . . . . ?
C52B C48B C88A C84 -176.9(10) . . . . ?
C52B C48B C88A C91A -0.1(18) . . . . ?
C52B C50B C51A C91A 0.9(19) . . . . ?
C56 N51 C15 C17 178.8(5) . . . . ?
C56 N51 C15 C24 -1.5(7) . . . . ?
C56 C31 C84 C24 1.3(10) . . . . ?
C56 C31 C84 C88B -167.6(8) . . . . ?
C56 C31 C84 C88A 174.3(7) . . . . ?
C59 N55 C13 C12 -177.8(5) . . . . ?
C59 N55 C13 C29 -0.1(7) . . . . ?
C59 C20 C28 C29 -4.2(8) . . . . ?
C59 C20 C28 C42 173.0(5) . . . . ?
C68 N49 C12 C13 176.1(4) . . . . ?
C68 N49 C12 C23 -1.7(7) . . . . ?
C73 C74 C75 C76 0.3(15) . . . . ?
C74 C75 C76 C41 0.1(14) . . . . ?
C76 C41 C42 C28 174.0(7) . . . . ?
C76 C41 C42 C73 -0.3(12) . . . . ?
C78B C83B C86B C85B 2.1(19) . . . . ?
C79B C34B C81 C30 -142.9(13) . . . . ?
C79B C34B C81 C37 30.7(17) . . . . ?
C79B C34B C85B C86B -1(2) . . . . ?
C79B C78B C83B C86B -1.2(19) . . . . ?
C80 C33 C35 C23 132.0(7) . . . . ?
C80 C33 C35 C71 -46.2(9) . . . . ?
C80 C33 C44 C9 -3.6(11) . . . . ?
C81 C34B C79B C78B -166.1(13) . . . . ?
C81 C34B C85B C86B 168.9(12) . . . . ?
C83B C78B C79B C34B -0.9(19) . . . . ?
C84 C24 C38 C25 174.7(6) . . . . ?
C84 C31 C56 N51 2.4(10) . . . . ?
C84 C88B C91B C51B 176.5(11) . . . . ?
C84 C88B C48A C52A -177.2(10) . . . . ?
C84 C88A C91A C51A 175.5(10) . . . . ?
C85B C34B C79B C78B 2.0(19) . . . . ?
C85B C34B C81 C30 48.5(16) . . . . ?
C85B C34B C81 C37 -138.0(11) . . . . ?
C88B C48A C52A C50A 5.1(17) . . . . ?
C90B C32B C66 Eu1 -44(3) . . . . ?
C90B C32B C66 O54 -3.7(12) . . . . ?
C90B C32B C66 O64 -171.8(8) . . . . ?
C91B C51B C50A C52A 6(2) . . . . ?
C91B C88B C48A C52A -1.9(18) . . . . ?
C48A C88B C91B C51B 0.4(18) . . . . ?
C50A C51B C91B C88B -2(2) . . . . ?
C51A C50B C52B C48B -1.8(19) . . . . ?
C88A C48B C52B C50B 1.4(18) . . . . ?
C2A C32B C66 Eu1 -162.6(18) . . . . ?
C2A C32B C66 O54 -122.2(8) . . . . ?
C2A C32B C66 O64 69.6(10) . . . . ?
C5A C10B C67 O46 -137.6(8) . . . . ?
C5A C10B C67 O65 54.5(11) . . . . ?
C5 C10B C67 O46 106.5(9) . . . . ?
C5 C10B C67 O65 -61.4(12) . . . . ?
C6A C40B C60 O61 169.0(9) . . . . ?
C6A C40B C60 O62 -19.0(13) . . . . ?
C82A C40B C60 O61 42.8(12) . . . . ?
C82A C40B C60 O62 -145.2(9) . . . . ?
C78A C83A C86A C85A 1.7(18) . . . . ?
C78A C79A C34A C81 -178.6(11) . . . . ?
C78A C79A C34A C85A -1.2(18) . . . . ?
C83A C78A C79A C34A 1.3(18) . . . . ?
C83A C86A C85A C34A -1.7(18) . . . . ?
C86A C85A C34A C81 178.3(12) . . . . ?
C86A C85A C34A C79A 1.4(18) . . . . ?
C79A C78A C83A C86A -1.5(18) . . . . ?
